data_4329217
loop_
_publ_author_name
'Benan Kilbas'
'Sebastian Mirtschin'
'Thomas Riis-Johannessen'
'Rosario Scopelliti'
'Kay Severin'

_publ_section_title
;
 Dicarboxylate-Bridged Ruthenium Complexes as Building Blocks for
 Molecular Nanostructures
;
_journal_name_full 'Inorganic Chemistry'
_journal_page_first 5795
_journal_page_last 5804
_journal_paper_doi 10.1021/ic300330p
_journal_volume 51
_journal_year 2012
_chemical_formula_sum 'C181 H169 Cl39 N12 O42 Ru6'
_chemical_formula_weight 5173.25
_space_group_IT_number 14
_symmetry_cell_setting monoclinic
_symmetry_space_group_name_Hall '-P 2ybc'
_symmetry_space_group_name_H-M 'P 1 21/c 1'
_atom_sites_solution_hydrogens geom
_atom_sites_solution_primary direct
_atom_sites_solution_secondary difmap
_audit_contact_author_address
;
   Kay Severin
   LCS, ISIC,
   EPFL
   CH-1015 Lauasanne
   Suisse
;
_audit_contact_author_email kay.severin@epfl.ch
_audit_contact_author_fax '+41 21 693 9302'
_audit_contact_author_phone '+41 21 693 9301'
_audit_creation_method SHELXL-97
_cell_angle_alpha 90.00
_cell_angle_beta 90.59(3)
_cell_angle_gamma 90.00
_cell_formula_units_Z 8
_cell_length_a 31.172(6)
_cell_length_b 41.914(8)
_cell_length_c 35.082(7)
_cell_measurement_temperature 100(2)
_cell_volume 45834(15)
_computing_cell_refinement 'Dirax/lsq (Duisenberg & Schreurs, 1989-2000)'
_computing_data_collection 'Collect (Bruker AXS BV, 1997-2004)'
_computing_data_reduction 'EvalCCD (Duisenberg & Schreurs, 1990-2000)'
_computing_molecular_graphics 'Bruker SHELXTL'
_computing_publication_material 'Bruker SHELXTL'
_computing_structure_refinement 'SHELXL-97 (Sheldrick, 1997)'
_computing_structure_solution 'SHELXS-97 (Sheldrick, 1990)'
_diffrn_ambient_temperature 100(2)
_diffrn_detector_area_resol_mean 8.2812
_diffrn_measured_fraction_theta_full 0.934
_diffrn_measured_fraction_theta_max 0.934
_diffrn_measurement_device_type 'Bruker APEX II CCD'
_diffrn_measurement_method '\w and \p scans'
_diffrn_radiation_monochromator graphite
_diffrn_radiation_source 'Enhance (Mo) X-ray Source'
_diffrn_radiation_type MoK\a
_diffrn_radiation_wavelength 0.71073
_diffrn_reflns_av_R_equivalents 0.1011
_diffrn_reflns_av_sigmaI/netI 0.1533
_diffrn_reflns_limit_h_max 34
_diffrn_reflns_limit_h_min -34
_diffrn_reflns_limit_k_max 47
_diffrn_reflns_limit_k_min -47
_diffrn_reflns_limit_l_max 39
_diffrn_reflns_limit_l_min -39
_diffrn_reflns_number 170540
_diffrn_reflns_theta_full 23.93
_diffrn_reflns_theta_max 23.93
_diffrn_reflns_theta_min 2.09
_exptl_absorpt_coefficient_mu 0.909
_exptl_absorpt_correction_type multi-scan
_exptl_absorpt_process_details 'SADABS 2008, Bruker AXS, 2008'
_exptl_crystal_colour orange
_exptl_crystal_density_diffrn 1.499
_exptl_crystal_description prism
_exptl_crystal_F_000 20816
_platon_squeeze_details
;
;
_refine_diff_density_max 1.460
_refine_diff_density_min -0.802
_refine_diff_density_rms 0.124
_refine_ls_extinction_method none
_refine_ls_goodness_of_fit_ref 0.934
_refine_ls_hydrogen_treatment constr
_refine_ls_matrix_type full
_refine_ls_number_parameters 2294
_refine_ls_number_reflns 66671
_refine_ls_number_restraints 4354
_refine_ls_restrained_S_all 0.931
_refine_ls_R_factor_all 0.2154
_refine_ls_R_factor_gt 0.1156
_refine_ls_shift/su_max 0.001
_refine_ls_shift/su_mean 0.000
_refine_ls_structure_factor_coef Fsqd
_refine_ls_weighting_details 'calc w=1/[\s^2^(Fo^2^)+(0.1925P)^2^+0.0000P] where P=(Fo^2^+2Fc^2^)/3'
_refine_ls_weighting_scheme calc
_refine_ls_wR_factor_gt 0.3010
_refine_ls_wR_factor_ref 0.3544
_reflns_number_gt 24217
_reflns_number_total 66671
_reflns_threshold_expression >2sigma(I)
_cod_data_source_file ic300330p_si_004.cif
_cod_data_source_block squeezed
_cod_original_cell_volume 45834(16)
_cod_database_code 4329217

loop_
_symmetry_equiv_pos_as_xyz
'x, y, z'
'-x, y+1/2, -z+1/2'
'-x, -y, -z'
'x, -y-1/2, z-1/2'

loop_
_atom_site_label
_atom_site_type_symbol
_atom_site_fract_x
_atom_site_fract_y
_atom_site_fract_z
_atom_site_U_iso_or_equiv
_atom_site_adp_type
_atom_site_occupancy
_atom_site_symmetry_multiplicity
_atom_site_calc_flag
_atom_site_refinement_flags
Ru1A Ru 0.60090(4) 0.59314(3) 0.68737(4) 0.0846(4) Uani 1 1 d D
C10A C 0.5064(4) 0.6256(3) 0.7154(5) 0.158(8) Uiso 1 1 d D
H10A H 0.4867 0.6211 0.6949 0.237 Uiso 1 1 calc R
H10B H 0.5204 0.6456 0.7108 0.237 Uiso 1 1 calc R
H10C H 0.4911 0.6267 0.7389 0.237 Uiso 1 1 calc R
C11A C 0.5401(3) 0.5990(2) 0.7179(3) 0.115(5) Uiso 1 1 d D
C12A C 0.5741(3) 0.6006(3) 0.7442(2) 0.095(4) Uiso 1 1 d D
H12A H 0.5759 0.6178 0.7608 0.114 Uiso 1 1 calc R
C13A C 0.6057(4) 0.5765(3) 0.7461(2) 0.117(5) Uiso 1 1 d D
H13A H 0.6285 0.5780 0.7633 0.141 Uiso 1 1 calc R
C14A C 0.6022(4) 0.5500(2) 0.7215(3) 0.120(6) Uiso 1 1 d D
C15A C 0.5679(3) 0.5479(2) 0.6950(4) 0.111(5) Uiso 1 1 d D
H15A H 0.5656 0.5306 0.6786 0.133 Uiso 1 1 calc R
C16A C 0.5372(3) 0.5724(3) 0.6940(4) 0.142(7) Uiso 1 1 d D
H16A H 0.5142 0.5709 0.6770 0.171 Uiso 1 1 calc R
C17A C 0.6348(4) 0.5229(3) 0.7250(4) 0.136(6) Uiso 1 1 d D
H17A H 0.6590 0.5292 0.7413 0.163 Uiso 1 1 calc R
C18A C 0.6094(7) 0.4950(4) 0.7433(7) 0.238(13) Uiso 1 1 d D
H18A H 0.5841 0.5032 0.7551 0.356 Uiso 1 1 calc R
H18B H 0.6272 0.4846 0.7621 0.356 Uiso 1 1 calc R
H18C H 0.6014 0.4799 0.7239 0.356 Uiso 1 1 calc R
C19A C 0.6499(7) 0.5134(5) 0.6859(5) 0.215(11) Uiso 1 1 d D
H19A H 0.6273 0.5024 0.6726 0.322 Uiso 1 1 calc R
H19B H 0.6744 0.4996 0.6884 0.322 Uiso 1 1 calc R
H19C H 0.6577 0.5321 0.6719 0.322 Uiso 1 1 calc R
Ru2A Ru 0.79872(4) 0.60738(4) 0.54340(4) 0.1044(5) Uani 1 1 d .
C20A C 0.8308(5) 0.5411(4) 0.5890(5) 0.177(9) Uiso 1 1 d D
H20A H 0.8072 0.5271 0.5832 0.266 Uiso 1 1 calc R
H20B H 0.8253 0.5522 0.6124 0.266 Uiso 1 1 calc R
H20C H 0.8566 0.5289 0.5916 0.266 Uiso 1 1 calc R
C21A C 0.8358(4) 0.5656(3) 0.5564(4) 0.135(6) Uiso 1 1 d D
C22A C 0.8175(5) 0.5624(4) 0.5211(5) 0.146(7) Uiso 1 1 d D
H22A H 0.8006 0.5447 0.5156 0.175 Uiso 1 1 calc R
C23A C 0.8241(5) 0.5863(4) 0.4923(4) 0.136(6) Uiso 1 1 d D
H23A H 0.8117 0.5845 0.4682 0.163 Uiso 1 1 calc R
C24A C 0.8495(5) 0.6119(3) 0.5021(4) 0.117(5) Uiso 1 1 d D
C25A C 0.8674(5) 0.6150(4) 0.5380(4) 0.128(6) Uiso 1 1 d D
H25A H 0.8832 0.6331 0.5444 0.153 Uiso 1 1 calc R
C26A C 0.8615(5) 0.5914(4) 0.5643(5) 0.136(7) Uiso 1 1 d D
H26A H 0.8752 0.5928 0.5879 0.164 Uiso 1 1 calc R
C27A C 0.8539(6) 0.6385(4) 0.4712(5) 0.173(9) Uiso 1 1 d D
H27A H 0.8263 0.6438 0.4592 0.207 Uiso 1 1 calc R
C28A C 0.8859(9) 0.6232(7) 0.4426(7) 0.300 Uiso 1 1 d D
H28A H 0.9006 0.6397 0.4290 0.450 Uiso 1 1 calc R
H28B H 0.8704 0.6101 0.4248 0.450 Uiso 1 1 calc R
H28C H 0.9064 0.6104 0.4563 0.450 Uiso 1 1 calc R
C29A C 0.8741(8) 0.6660(5) 0.4891(7) 0.230(13) Uiso 1 1 d D
H29A H 0.9012 0.6598 0.5001 0.345 Uiso 1 1 calc R
H29B H 0.8558 0.6742 0.5087 0.345 Uiso 1 1 calc R
H29C H 0.8786 0.6823 0.4703 0.345 Uiso 1 1 calc R
O30A O 0.6639(2) 0.6076(2) 0.6858(2) 0.084(3) Uiso 1 1 d D
C31A C 0.6848(3) 0.6239(3) 0.7103(3) 0.083(4) Uiso 1 1 d D
O32A O 0.6707(3) 0.6327(2) 0.7420(2) 0.093(3) Uiso 1 1 d D
C33A C 0.7293(2) 0.6331(3) 0.7003(3) 0.078(4) Uiso 1 1 d D
O34A O 0.7428(2) 0.6265(2) 0.6646(2) 0.078(2) Uiso 1 1 d D
C35A C 0.7837(3) 0.6381(3) 0.6603(2) 0.094(4) Uiso 1 1 d D
C36A C 0.7960(3) 0.6510(3) 0.6938(3) 0.097(5) Uiso 1 1 d D
C37A C 0.7624(3) 0.6468(3) 0.7197(2) 0.100(5) Uiso 1 1 d D
O38A O 0.7629(3) 0.6567(3) 0.7574(3) 0.129(4) Uiso 1 1 d D
C39A C 0.7943(6) 0.6419(5) 0.7805(5) 0.172(9) Uiso 1 1 d D
H39A H 0.7909 0.6191 0.7791 0.257 Uiso 1 1 calc R
H39B H 0.7911 0.6488 0.8064 0.257 Uiso 1 1 calc R
H39C H 0.8223 0.6476 0.7717 0.257 Uiso 1 1 calc R
O40A O 0.8344(3) 0.6667(2) 0.7026(3) 0.122(4) Uiso 1 1 d D
C41A C 0.8715(4) 0.6487(4) 0.7008(6) 0.165(8) Uiso 1 1 d D
H41A H 0.8690 0.6305 0.7173 0.248 Uiso 1 1 calc R
H41B H 0.8955 0.6615 0.7088 0.248 Uiso 1 1 calc R
H41C H 0.8757 0.6417 0.6751 0.248 Uiso 1 1 calc R
C42A C 0.8027(3) 0.6337(4) 0.6225(3) 0.105(5) Uiso 1 1 d D
O43A O 0.8393(3) 0.6453(2) 0.6164(3) 0.110(3) Uiso 1 1 d D
O44A O 0.7797(3) 0.6191(2) 0.5984(2) 0.090(3) Uiso 1 1 d D
O50A O 0.6195(3) 0.5809(2) 0.6323(3) 0.090(3) Uiso 1 1 d D
C51A C 0.5942(4) 0.5701(4) 0.6063(3) 0.103(5) Uiso 1 1 d D
O52A O 0.5556(3) 0.5625(2) 0.6102(3) 0.101(3) Uiso 1 1 d D
C53A C 0.6141(4) 0.5678(4) 0.5686(3) 0.101(5) Uiso 1 1 d D
O54A O 0.6551(3) 0.5774(2) 0.5646(3) 0.096(3) Uiso 1 1 d D
C55A C 0.6673(4) 0.5743(4) 0.5272(3) 0.101(5) Uiso 1 1 d D
C56A C 0.6337(4) 0.5613(4) 0.5088(4) 0.126(6) Uiso 1 1 d D
C57A C 0.6007(4) 0.5567(4) 0.5343(4) 0.115(5) Uiso 1 1 d D
O58A O 0.5591(4) 0.5454(3) 0.5254(4) 0.155(5) Uiso 1 1 d D
C59A C 0.5506(7) 0.5142(5) 0.5388(7) 0.197(10) Uiso 1 1 d D
H59A H 0.5758 0.5013 0.5362 0.296 Uiso 1 1 calc R
H59B H 0.5276 0.5050 0.5240 0.296 Uiso 1 1 calc R
H59C H 0.5425 0.5151 0.5651 0.296 Uiso 1 1 calc R
O60A O 0.6356(4) 0.5546(4) 0.4687(4) 0.171(5) Uiso 1 1 d D
C61A C 0.6120(10) 0.5287(7) 0.4562(8) 0.300 Uiso 1 1 d D
H61A H 0.6271 0.5094 0.4624 0.450 Uiso 1 1 calc R
H61B H 0.6080 0.5300 0.4291 0.450 Uiso 1 1 calc R
H61C H 0.5846 0.5287 0.4684 0.450 Uiso 1 1 calc R
C62A C 0.7115(4) 0.5817(4) 0.5189(4) 0.127(6) Uiso 1 1 d D
O63A O 0.7240(3) 0.5779(3) 0.4848(3) 0.129(4) Uiso 1 1 d D
O64A O 0.7346(3) 0.5937(2) 0.5448(3) 0.104(3) Uiso 1 1 d D
Ru1B Ru 0.36695(3) 0.76707(3) 0.44538(3) 0.0828(4) Uani 1 1 d .
C10B C 0.3335(4) 0.7616(4) 0.5365(4) 0.125(6) Uiso 1 1 d D
H10D H 0.3531 0.7776 0.5456 0.187 Uiso 1 1 calc R
H10E H 0.3463 0.7409 0.5398 0.187 Uiso 1 1 calc R
H10F H 0.3074 0.7627 0.5506 0.187 Uiso 1 1 calc R
C11B C 0.3238(2) 0.7673(3) 0.4938(3) 0.088(4) Uiso 1 1 d D
C12B C 0.3159(3) 0.7405(3) 0.4721(3) 0.090(4) Uiso 1 1 d D
H12B H 0.3160 0.7204 0.4833 0.108 Uiso 1 1 calc R
C13B C 0.3075(4) 0.7439(3) 0.4326(3) 0.091(4) Uiso 1 1 d D
H13B H 0.3037 0.7260 0.4172 0.109 Uiso 1 1 calc R
C14B C 0.3051(4) 0.7744(3) 0.4170(3) 0.090(4) Uiso 1 1 d D
C15B C 0.3145(4) 0.8009(3) 0.4385(4) 0.093(4) Uiso 1 1 d D
H15B H 0.3151 0.8211 0.4276 0.112 Uiso 1 1 calc R
C16B C 0.3232(4) 0.7967(3) 0.4774(4) 0.091(4) Uiso 1 1 d D
H16B H 0.3288 0.8145 0.4925 0.109 Uiso 1 1 calc R
C17B C 0.2960(5) 0.7759(5) 0.3730(4) 0.172(9) Uiso 1 1 d D
H17B H 0.3028 0.7556 0.3607 0.206 Uiso 1 1 calc R
C18B C 0.2458(6) 0.7825(8) 0.3718(8) 0.300 Uiso 1 1 d D
H18D H 0.2406 0.8049 0.3749 0.450 Uiso 1 1 calc R
H18E H 0.2323 0.7710 0.3921 0.450 Uiso 1 1 calc R
H18F H 0.2341 0.7756 0.3478 0.450 Uiso 1 1 calc R
C19B C 0.3161(6) 0.8026(5) 0.3533(6) 0.162(8) Uiso 1 1 d D
H19D H 0.3047 0.8223 0.3627 0.244 Uiso 1 1 calc R
H19E H 0.3102 0.8009 0.3264 0.244 Uiso 1 1 calc R
H19F H 0.3465 0.8020 0.3577 0.244 Uiso 1 1 calc R
Ru2B Ru 0.56179(4) 0.76290(3) 0.29862(3) 0.0894(4) Uani 1 1 d .
C20B C 0.4913(4) 0.7540(5) 0.2258(4) 0.167(8) Uiso 1 1 d D
H20D H 0.4917 0.7503 0.1988 0.250 Uiso 1 1 calc R
H20E H 0.4748 0.7728 0.2311 0.250 Uiso 1 1 calc R
H20F H 0.4786 0.7360 0.2382 0.250 Uiso 1 1 calc R
C21B C 0.5377(4) 0.7585(3) 0.2407(3) 0.098(5) Uiso 1 1 d D
C22B C 0.5612(4) 0.7324(3) 0.2499(3) 0.097(4) Uiso 1 1 d D
H22B H 0.5486 0.7125 0.2466 0.117 Uiso 1 1 calc R
C23B C 0.6046(4) 0.7334(3) 0.2644(4) 0.099(5) Uiso 1 1 d D
H23B H 0.6198 0.7151 0.2709 0.118 Uiso 1 1 calc R
C24B C 0.6224(4) 0.7637(3) 0.2682(4) 0.099(5) Uiso 1 1 d D
C25B C 0.5988(4) 0.7905(3) 0.2597(4) 0.122(6) Uiso 1 1 d D
H25B H 0.6108 0.8106 0.2638 0.146 Uiso 1 1 calc R
C26B C 0.5568(4) 0.7881(3) 0.2449(4) 0.112(5) Uiso 1 1 d D
H26B H 0.5418 0.8065 0.2380 0.135 Uiso 1 1 calc R
C27B C 0.6699(5) 0.7676(5) 0.2832(5) 0.174(9) Uiso 1 1 d D
H27B H 0.6710 0.7826 0.3046 0.209 Uiso 1 1 calc R
C28B C 0.6964(8) 0.7807(8) 0.2488(8) 0.300 Uiso 1 1 d D
H28D H 0.7024 0.7636 0.2314 0.450 Uiso 1 1 calc R
H28E H 0.7228 0.7897 0.2580 0.450 Uiso 1 1 calc R
H28F H 0.6801 0.7969 0.2357 0.450 Uiso 1 1 calc R
C29B C 0.6871(9) 0.7367(6) 0.2946(10) 0.300 Uiso 1 1 d D
H29D H 0.6991 0.7262 0.2729 0.450 Uiso 1 1 calc R
H29E H 0.6646 0.7238 0.3049 0.450 Uiso 1 1 calc R
H29F H 0.7091 0.7397 0.3136 0.450 Uiso 1 1 calc R
O30B O 0.4023(2) 0.7357(2) 0.4115(2) 0.079(2) Uiso 1 1 d D
C31B C 0.3995(4) 0.7058(3) 0.4132(4) 0.083(4) Uiso 1 1 d D
O32B O 0.3759(3) 0.6892(2) 0.4339(3) 0.108(3) Uiso 1 1 d D
C33B C 0.4293(4) 0.6886(3) 0.3871(4) 0.087(4) Uiso 1 1 d D
O34B O 0.4581(2) 0.70711(19) 0.3687(2) 0.082(2) Uiso 1 1 d D
C35B C 0.4875(3) 0.6882(3) 0.3499(4) 0.083(4) Uiso 1 1 d D
C36B C 0.4767(4) 0.6581(3) 0.3568(4) 0.104(5) Uiso 1 1 d D
C37B C 0.4399(4) 0.6586(3) 0.3797(4) 0.097(4) Uiso 1 1 d D
O38B O 0.4244(4) 0.6296(3) 0.3939(4) 0.143(4) Uiso 1 1 d D
C39B C 0.3800(5) 0.6267(5) 0.3917(7) 0.188(10) Uiso 1 1 d D
H39D H 0.3670 0.6472 0.3958 0.282 Uiso 1 1 calc R
H39E H 0.3704 0.6120 0.4108 0.282 Uiso 1 1 calc R
H39F H 0.3718 0.6189 0.3669 0.282 Uiso 1 1 calc R
O40B O 0.4977(3) 0.6296(3) 0.3465(3) 0.126(4) Uiso 1 1 d D
C41B C 0.5392(5) 0.6279(5) 0.3649(6) 0.177(9) Uiso 1 1 d D
H41D H 0.5589 0.6418 0.3521 0.266 Uiso 1 1 calc R
H41E H 0.5497 0.6064 0.3639 0.266 Uiso 1 1 calc R
H41F H 0.5367 0.6344 0.3911 0.266 Uiso 1 1 calc R
C42B C 0.5194(3) 0.7046(3) 0.3275(4) 0.080(4) Uiso 1 1 d D
O43B O 0.5483(3) 0.6873(2) 0.3136(3) 0.094(3) Uiso 1 1 d D
O44B O 0.5183(2) 0.7344(2) 0.3273(3) 0.080(2) Uiso 1 1 d D
O50B O 0.4083(2) 0.7974(2) 0.4163(2) 0.080(2) Uiso 1 1 d D
C51B C 0.4115(4) 0.8275(3) 0.4182(4) 0.091(4) Uiso 1 1 d D
O52B O 0.3934(3) 0.8438(3) 0.4432(3) 0.120(4) Uiso 1 1 d D
C53B C 0.4404(4) 0.8428(3) 0.3905(4) 0.107(5) Uiso 1 1 d D
O54B O 0.4652(3) 0.8229(2) 0.3699(3) 0.089(3) Uiso 1 1 d D
C55B C 0.4926(4) 0.8415(3) 0.3484(4) 0.099(5) Uiso 1 1 d D
C56B C 0.4848(6) 0.8719(3) 0.3568(5) 0.156(8) Uiso 1 1 d D
C57B C 0.4525(5) 0.8727(3) 0.3837(5) 0.121(6) Uiso 1 1 d D
O58B O 0.4366(5) 0.9012(3) 0.3999(5) 0.201(7) Uiso 1 1 d D
C59B C 0.3901(7) 0.9016(8) 0.3932(10) 0.300 Uiso 1 1 d D
H59D H 0.3831 0.9172 0.3741 0.450 Uiso 1 1 calc R
H59E H 0.3758 0.9068 0.4165 0.450 Uiso 1 1 calc R
H59F H 0.3809 0.8809 0.3846 0.450 Uiso 1 1 calc R
O60B O 0.5024(5) 0.8995(3) 0.3397(4) 0.170(5) Uiso 1 1 d D
C61B C 0.5409(7) 0.9085(6) 0.3577(8) 0.240(13) Uiso 1 1 d D
H61D H 0.5347 0.9181 0.3819 0.361 Uiso 1 1 calc R
H61E H 0.5558 0.9235 0.3421 0.361 Uiso 1 1 calc R
H61F H 0.5585 0.8900 0.3616 0.361 Uiso 1 1 calc R
C62B C 0.5222(5) 0.8248(3) 0.3242(4) 0.116(5) Uiso 1 1 d D
O63B O 0.5482(4) 0.8407(3) 0.3045(4) 0.133(4) Uiso 1 1 d D
O64B O 0.5211(3) 0.7946(2) 0.3256(3) 0.091(3) Uiso 1 1 d D
Ru1C Ru 0.58338(4) 0.90342(3) 0.72015(3) 0.0811(3) Uani 1 1 d .
C10C C 0.4923(5) 0.8618(4) 0.7440(5) 0.137(7) Uiso 1 1 d D
H10G H 0.4646 0.8701 0.7374 0.206 Uiso 1 1 calc R
H10H H 0.4903 0.8493 0.7669 0.206 Uiso 1 1 calc R
H10I H 0.5024 0.8485 0.7236 0.206 Uiso 1 1 calc R
C11C C 0.5239(3) 0.8895(3) 0.7504(3) 0.103(5) Uiso 1 1 d D
C12C C 0.5186(4) 0.9182(3) 0.7342(4) 0.130(6) Uiso 1 1 d D
H12C H 0.4950 0.9214 0.7183 0.156 Uiso 1 1 calc R
C13C C 0.5472(4) 0.9437(3) 0.7403(4) 0.112(5) Uiso 1 1 d D
H13C H 0.5427 0.9635 0.7288 0.134 Uiso 1 1 calc R
C14C C 0.5826(4) 0.9385(3) 0.7641(4) 0.112(5) Uiso 1 1 d D
C15C C 0.5895(4) 0.9085(3) 0.7806(4) 0.092(4) Uiso 1 1 d D
H15C H 0.6134 0.9046 0.7959 0.110 Uiso 1 1 calc R
C16C C 0.5596(4) 0.8849(3) 0.7734(4) 0.097(4) Uiso 1 1 d D
H16C H 0.5637 0.8650 0.7846 0.117 Uiso 1 1 calc R
C17C C 0.6128(7) 0.9682(5) 0.7684(7) 0.300 Uiso 1 1 d D
H17C H 0.6159 0.9799 0.7445 0.360 Uiso 1 1 calc R
C18C C 0.5930(9) 0.9896(7) 0.8013(9) 0.300 Uiso 1 1 d D
H18G H 0.5981 0.9796 0.8256 0.450 Uiso 1 1 calc R
H18H H 0.5627 0.9919 0.7971 0.450 Uiso 1 1 calc R
H18I H 0.6063 1.0103 0.8011 0.450 Uiso 1 1 calc R
C19C C 0.6534(7) 0.9554(7) 0.7825(9) 0.300 Uiso 1 1 d D
H19G H 0.6527 0.9539 0.8098 0.450 Uiso 1 1 calc R
H19H H 0.6764 0.9693 0.7752 0.450 Uiso 1 1 calc R
H19I H 0.6580 0.9346 0.7719 0.450 Uiso 1 1 calc R
Ru2C Ru 0.77353(4) 0.92280(3) 0.56825(4) 0.0846(4) Uani 1 1 d .
C20C C 0.7924(6) 0.9920(4) 0.6135(5) 0.190(10) Uiso 1 1 d D
H20G H 0.8080 1.0115 0.6094 0.285 Uiso 1 1 calc R
H20H H 0.8000 0.9835 0.6381 0.285 Uiso 1 1 calc R
H20I H 0.7622 0.9964 0.6126 0.285 Uiso 1 1 calc R
C21C C 0.8038(4) 0.9677(3) 0.5823(4) 0.109(5) Uiso 1 1 d D
C22C C 0.7852(4) 0.9692(3) 0.5467(4) 0.108(5) Uiso 1 1 d D
H22C H 0.7653 0.9852 0.5417 0.130 Uiso 1 1 calc R
C23C C 0.7955(4) 0.9473(3) 0.5174(4) 0.106(5) Uiso 1 1 d D
H23C H 0.7833 0.9489 0.4931 0.127 Uiso 1 1 calc R
C24C C 0.8247(4) 0.9231(3) 0.5265(3) 0.094(4) Uiso 1 1 d D
C25C C 0.8432(4) 0.9215(3) 0.5621(4) 0.110(5) Uiso 1 1 d D
H25C H 0.8624 0.9052 0.5679 0.132 Uiso 1 1 calc R
C26C C 0.8332(4) 0.9442(3) 0.5893(4) 0.113(5) Uiso 1 1 d D
H26C H 0.8469 0.9435 0.6130 0.136 Uiso 1 1 calc R
C27C C 0.8382(5) 0.8983(4) 0.4961(5) 0.137(7) Uiso 1 1 d D
H27C H 0.8372 0.8769 0.5073 0.164 Uiso 1 1 calc R
C28C C 0.8072(8) 0.8997(8) 0.4616(7) 0.300 Uiso 1 1 d D
H28G H 0.8223 0.9073 0.4396 0.450 Uiso 1 1 calc R
H28H H 0.7840 0.9140 0.4671 0.450 Uiso 1 1 calc R
H28I H 0.7960 0.8788 0.4565 0.450 Uiso 1 1 calc R
C29C C 0.8826(6) 0.9053(8) 0.4844(9) 0.300 Uiso 1 1 d D
H29G H 0.8879 0.8956 0.4601 0.450 Uiso 1 1 calc R
H29H H 0.9024 0.8968 0.5030 0.450 Uiso 1 1 calc R
H29I H 0.8865 0.9279 0.4825 0.450 Uiso 1 1 calc R
O30C O 0.5980(2) 0.9251(2) 0.6683(2) 0.077(2) Uiso 1 1 d D
C31C C 0.5709(3) 0.9382(3) 0.6460(3) 0.086(4) Uiso 1 1 d D
O32C O 0.5323(3) 0.9431(2) 0.6526(3) 0.097(3) Uiso 1 1 d D
C33C C 0.5879(3) 0.9476(3) 0.6083(3) 0.092(4) Uiso 1 1 d D
O34C O 0.6290(2) 0.9399(2) 0.6010(2) 0.082(2) Uiso 1 1 d D
C35C C 0.6382(3) 0.9499(3) 0.5645(3) 0.081(4) Uiso 1 1 d D
C36C C 0.6026(3) 0.9634(3) 0.5503(3) 0.089(4) Uiso 1 1 d D
C37C C 0.5712(3) 0.9624(3) 0.5776(3) 0.080(4) Uiso 1 1 d D
O38C O 0.5283(3) 0.9723(3) 0.5734(3) 0.118(4) Uiso 1 1 d D
C39C C 0.5231(8) 1.0051(5) 0.5842(9) 0.271(16) Uiso 1 1 d D
H39G H 0.5269 1.0071 0.6113 0.407 Uiso 1 1 calc R
H39H H 0.4949 1.0122 0.5770 0.407 Uiso 1 1 calc R
H39I H 0.5442 1.0179 0.5715 0.407 Uiso 1 1 calc R
O40C O 0.5974(4) 0.9764(3) 0.5138(3) 0.136(4) Uiso 1 1 d D
C41C C 0.6198(10) 1.0052(6) 0.5092(9) 0.300 Uiso 1 1 d D
H41G H 0.6054 1.0219 0.5229 0.450 Uiso 1 1 calc R
H41H H 0.6207 1.0106 0.4826 0.450 Uiso 1 1 calc R
H41I H 0.6485 1.0029 0.5190 0.450 Uiso 1 1 calc R
C42C C 0.6821(4) 0.9456(4) 0.5521(4) 0.100(5) Uiso 1 1 d D
O43C O 0.6927(3) 0.9532(2) 0.5190(3) 0.101(3) Uiso 1 1 d D
O44C O 0.7085(3) 0.9327(2) 0.5754(2) 0.083(2) Uiso 1 1 d D
O50C O 0.6481(3) 0.8935(2) 0.7127(3) 0.088(3) Uiso 1 1 d D
C51C C 0.6719(4) 0.8760(4) 0.7342(4) 0.105(5) Uiso 1 1 d D
O52C O 0.6575(3) 0.8603(3) 0.7626(3) 0.121(4) Uiso 1 1 d D
C53C C 0.7157(3) 0.8714(4) 0.7204(4) 0.101(5) Uiso 1 1 d D
O54C O 0.7272(2) 0.8845(2) 0.6865(2) 0.084(3) Uiso 1 1 d D
C55C C 0.7686(4) 0.8758(3) 0.6775(3) 0.097(5) Uiso 1 1 d D
C56C C 0.7834(4) 0.8590(4) 0.7073(4) 0.106(5) Uiso 1 1 d D
C57C C 0.7500(4) 0.8557(4) 0.7335(4) 0.128(6) Uiso 1 1 d D
O58C O 0.7539(4) 0.8377(3) 0.7670(4) 0.160(5) Uiso 1 1 d D
C59C C 0.7514(9) 0.8576(6) 0.8002(6) 0.235(13) Uiso 1 1 d D
H59G H 0.7757 0.8716 0.8012 0.352 Uiso 1 1 calc R
H59H H 0.7512 0.8444 0.8226 0.352 Uiso 1 1 calc R
H59I H 0.7255 0.8699 0.7991 0.352 Uiso 1 1 calc R
O60C O 0.8241(3) 0.8444(3) 0.7098(3) 0.126(4) Uiso 1 1 d D
C61C C 0.8547(4) 0.8652(4) 0.7247(5) 0.122(6) Uiso 1 1 d D
H61G H 0.8543 0.8846 0.7103 0.183 Uiso 1 1 calc R
H61H H 0.8826 0.8555 0.7231 0.183 Uiso 1 1 calc R
H61I H 0.8483 0.8697 0.7508 0.183 Uiso 1 1 calc R
C62C C 0.7863(3) 0.8877(3) 0.6418(3) 0.085(4) Uiso 1 1 d D
O63C O 0.8247(3) 0.8820(2) 0.6336(3) 0.096(3) Uiso 1 1 d D
O64C O 0.7600(2) 0.9022(2) 0.6199(2) 0.079(2) Uiso 1 1 d D
C10D C 0.5513(3) 0.7266(3) 0.6144(4) 0.063(3) Uiso 1 1 d .
N11D N 0.5634(3) 0.7524(3) 0.6332(3) 0.071(3) Uiso 1 1 d .
C12D C 0.5483(4) 0.7804(3) 0.6208(4) 0.069(3) Uiso 1 1 d .
N13D N 0.5215(3) 0.7833(2) 0.5899(3) 0.061(2) Uiso 1 1 d .
C14D C 0.5122(4) 0.7557(3) 0.5730(4) 0.069(3) Uiso 1 1 d .
N15D N 0.5256(3) 0.7269(3) 0.5840(3) 0.077(3) Uiso 1 1 d .
N20D N 0.5879(3) 0.6377(3) 0.6615(3) 0.074(3) Uiso 1 1 d .
C21D C 0.6042(4) 0.6645(3) 0.6748(4) 0.076(4) Uiso 1 1 d .
H21D H 0.6227 0.6636 0.6956 0.092 Uiso 1 1 calc R
C22D C 0.5950(4) 0.6940(3) 0.6592(4) 0.074(3) Uiso 1 1 d .
H22D H 0.6088 0.7122 0.6683 0.088 Uiso 1 1 calc R
C23D C 0.5642(4) 0.6964(3) 0.6288(4) 0.072(3) Uiso 1 1 d .
C24D C 0.5478(4) 0.6677(3) 0.6156(4) 0.076(4) Uiso 1 1 d .
H24D H 0.5281 0.6678 0.5956 0.091 Uiso 1 1 calc R
C25D C 0.5599(4) 0.6395(3) 0.6310(4) 0.082(4) Uiso 1 1 d .
H25D H 0.5489 0.6207 0.6206 0.098 Uiso 1 1 calc R
N30D N 0.4193(3) 0.7624(3) 0.4830(3) 0.070(3) Uiso 1 1 d .
C31D C 0.4343(4) 0.7346(3) 0.4935(4) 0.077(4) Uiso 1 1 d .
H31D H 0.4239 0.7167 0.4808 0.092 Uiso 1 1 calc R
C32D C 0.4648(4) 0.7298(3) 0.5227(4) 0.075(4) Uiso 1 1 d .
H32D H 0.4736 0.7095 0.5304 0.090 Uiso 1 1 calc R
C33D C 0.4813(4) 0.7581(3) 0.5397(4) 0.083(4) Uiso 1 1 d .
C34D C 0.4676(4) 0.7872(3) 0.5269(4) 0.074(3) Uiso 1 1 d .
H34D H 0.4791 0.8059 0.5370 0.089 Uiso 1 1 calc R
C35D C 0.4366(4) 0.7883(3) 0.4989(4) 0.072(3) Uiso 1 1 d .
H35D H 0.4271 0.8082 0.4907 0.086 Uiso 1 1 calc R
N40D N 0.5750(3) 0.8627(2) 0.6846(3) 0.065(3) Uiso 1 1 d .
C41D C 0.5954(4) 0.8349(3) 0.6931(4) 0.068(3) Uiso 1 1 d .
H41J H 0.6150 0.8343 0.7132 0.082 Uiso 1 1 calc R
C42D C 0.5878(4) 0.8087(3) 0.6729(4) 0.074(3) Uiso 1 1 d .
H42D H 0.6020 0.7898 0.6790 0.089 Uiso 1 1 calc R
C43D C 0.5582(3) 0.8093(3) 0.6423(3) 0.056(3) Uiso 1 1 d .
C44D C 0.5378(4) 0.8375(3) 0.6359(4) 0.072(3) Uiso 1 1 d .
H44D H 0.5177 0.8388 0.6162 0.087 Uiso 1 1 calc R
C45D C 0.5454(4) 0.8626(4) 0.6560(4) 0.089(4) Uiso 1 1 d .
H45D H 0.5301 0.8812 0.6509 0.107 Uiso 1 1 calc R
C10E C 0.7145(4) 0.7389(3) 0.4928(4) 0.070(3) Uiso 1 1 d .
N11E N 0.7265(3) 0.7652(3) 0.5101(3) 0.073(3) Uiso 1 1 d .
C12E C 0.7104(3) 0.7917(3) 0.4968(3) 0.063(3) Uiso 1 1 d .
N13E N 0.6826(3) 0.7928(3) 0.4663(3) 0.074(3) Uiso 1 1 d .
C14E C 0.6721(4) 0.7654(3) 0.4523(4) 0.067(3) Uiso 1 1 d .
N15E N 0.6868(3) 0.7369(3) 0.4636(3) 0.075(3) Uiso 1 1 d .
N20E N 0.7717(3) 0.6514(3) 0.5278(3) 0.082(3) Uiso 1 1 d .
C21E C 0.7446(4) 0.6536(4) 0.4986(5) 0.098(5) Uiso 1 1 d .
H21E H 0.7376 0.6350 0.4855 0.117 Uiso 1 1 calc R
C22E C 0.7262(4) 0.6820(3) 0.4861(4) 0.085(4) Uiso 1 1 d .
H22E H 0.7087 0.6824 0.4645 0.102 Uiso 1 1 calc R
C23E C 0.7339(4) 0.7086(3) 0.5058(4) 0.072(3) Uiso 1 1 d .
C24E C 0.7608(4) 0.7064(3) 0.5361(4) 0.080(4) Uiso 1 1 d .
H24E H 0.7668 0.7246 0.5505 0.095 Uiso 1 1 calc R
C25E C 0.7793(4) 0.6783(4) 0.5460(4) 0.086(4) Uiso 1 1 d .
H25E H 0.7982 0.6780 0.5667 0.103 Uiso 1 1 calc R
N30E N 0.5964(3) 0.7642(3) 0.3507(3) 0.084(3) Uiso 1 1 d .
C31E C 0.6082(4) 0.7369(4) 0.3686(4) 0.083(4) Uiso 1 1 d .
H31E H 0.5996 0.7174 0.3585 0.100 Uiso 1 1 calc R
C32E C 0.6321(4) 0.7373(3) 0.4008(4) 0.075(3) Uiso 1 1 d .
H32E H 0.6412 0.7181 0.4115 0.089 Uiso 1 1 calc R
C33E C 0.6431(4) 0.7649(3) 0.4176(4) 0.069(3) Uiso 1 1 d .
C34E C 0.6308(4) 0.7922(4) 0.4010(4) 0.083(4) Uiso 1 1 d .
H34E H 0.6376 0.8117 0.4121 0.100 Uiso 1 1 calc R
C35E C 0.6079(4) 0.7911(4) 0.3669(4) 0.086(4) Uiso 1 1 d .
H35E H 0.6003 0.8101 0.3551 0.103 Uiso 1 1 calc R
N40E N 0.7518(3) 0.8800(3) 0.5459(3) 0.078(3) Uiso 1 1 d .
C41E C 0.7225(4) 0.8797(4) 0.5171(4) 0.089(4) Uiso 1 1 d .
H41K H 0.7112 0.8990 0.5085 0.106 Uiso 1 1 calc R
C42E C 0.7086(4) 0.8509(3) 0.4998(4) 0.074(4) Uiso 1 1 d .
H42E H 0.6889 0.8513 0.4796 0.089 Uiso 1 1 calc R
C43E C 0.7246(3) 0.8220(3) 0.5133(3) 0.061(3) Uiso 1 1 d .
C44E C 0.7536(3) 0.8216(3) 0.5435(3) 0.067(3) Uiso 1 1 d .
H44E H 0.7640 0.8025 0.5535 0.081 Uiso 1 1 calc R
C45E C 0.7669(4) 0.8514(3) 0.5587(4) 0.079(4) Uiso 1 1 d .
H45E H 0.7870 0.8515 0.5784 0.095 Uiso 1 1 calc R
Ru1F Ru 0.10321(4) 0.90104(3) 0.05277(4) 0.0978(4) Uani 1 1 d .
C10F C 0.0029(5) 0.8765(4) 0.0291(5) 0.173(9) Uiso 1 1 d D
H10J H -0.0206 0.8834 0.0132 0.259 Uiso 1 1 calc R
H10K H -0.0056 0.8770 0.0553 0.259 Uiso 1 1 calc R
H10L H 0.0107 0.8551 0.0223 0.259 Uiso 1 1 calc R
C11F C 0.0414(4) 0.8986(3) 0.0234(3) 0.104(5) Uiso 1 1 d D
C12F C 0.0731(4) 0.8897(3) -0.0011(4) 0.117(5) Uiso 1 1 d D
H12F H 0.0709 0.8701 -0.0136 0.141 Uiso 1 1 calc R
C13F C 0.1090(4) 0.9092(3) -0.0081(4) 0.121(6) Uiso 1 1 d D
H13F H 0.1300 0.9029 -0.0252 0.145 Uiso 1 1 calc R
C14F C 0.1123(4) 0.9383(4) 0.0113(5) 0.137(7) Uiso 1 1 d D
C15F C 0.0809(4) 0.9469(4) 0.0364(4) 0.123(6) Uiso 1 1 d D
H15F H 0.0831 0.9659 0.0499 0.147 Uiso 1 1 calc R
C16F C 0.0459(4) 0.9271(3) 0.0417(4) 0.109(5) Uiso 1 1 d D
H16F H 0.0247 0.9336 0.0584 0.130 Uiso 1 1 calc R
C17F C 0.1542(6) 0.9583(5) 0.0038(6) 0.213(12) Uiso 1 1 d D
H17F H 0.1771 0.9430 -0.0016 0.256 Uiso 1 1 calc R
C18F C 0.1445(8) 0.9766(6) -0.0341(6) 0.247(14) Uiso 1 1 d D
H18J H 0.1181 0.9882 -0.0317 0.370 Uiso 1 1 calc R
H18K H 0.1419 0.9616 -0.0547 0.370 Uiso 1 1 calc R
H18L H 0.1675 0.9912 -0.0392 0.370 Uiso 1 1 calc R
C19F C 0.1692(9) 0.9783(7) 0.0343(7) 0.293(18) Uiso 1 1 d D
H19J H 0.1968 0.9869 0.0279 0.439 Uiso 1 1 calc R
H19K H 0.1717 0.9660 0.0573 0.439 Uiso 1 1 calc R
H19L H 0.1493 0.9954 0.0381 0.439 Uiso 1 1 calc R
Ru2F Ru 0.29926(5) 0.89373(4) 0.20056(5) 0.1134(5) Uani 1 1 d .
C20F C 0.3220(6) 0.9643(4) 0.1624(6) 0.227(12) Uiso 1 1 d D
H20J H 0.3153 0.9831 0.1767 0.340 Uiso 1 1 calc R
H20K H 0.2977 0.9584 0.1469 0.340 Uiso 1 1 calc R
H20L H 0.3461 0.9685 0.1463 0.340 Uiso 1 1 calc R
C21F C 0.3332(4) 0.9369(3) 0.1899(5) 0.145(7) Uiso 1 1 d D
C22F C 0.3171(5) 0.9377(4) 0.2263(5) 0.163(8) Uiso 1 1 d D
H22F H 0.2996 0.9547 0.2332 0.195 Uiso 1 1 calc R
C23F C 0.3259(5) 0.9139(4) 0.2533(5) 0.149(7) Uiso 1 1 d D
H23F H 0.3152 0.9150 0.2779 0.179 Uiso 1 1 calc R
C24F C 0.3514(5) 0.8889(3) 0.2418(4) 0.116(5) Uiso 1 1 d D
C25F C 0.3675(5) 0.8877(4) 0.2054(4) 0.136(6) Uiso 1 1 d D
H25F H 0.3841 0.8704 0.1979 0.163 Uiso 1 1 calc R
C26F C 0.3591(5) 0.9120(4) 0.1800(5) 0.142(7) Uiso 1 1 d D
H26F H 0.3712 0.9115 0.1559 0.171 Uiso 1 1 calc R
C27F C 0.3583(6) 0.8629(4) 0.2722(5) 0.156(8) Uiso 1 1 d D
H27F H 0.3307 0.8587 0.2844 0.187 Uiso 1 1 calc R
C28F C 0.3894(7) 0.8764(6) 0.3027(6) 0.212(11) Uiso 1 1 d D
H28J H 0.3902 0.8623 0.3243 0.317 Uiso 1 1 calc R
H28K H 0.3798 0.8971 0.3106 0.317 Uiso 1 1 calc R
H28L H 0.4176 0.8781 0.2922 0.317 Uiso 1 1 calc R
C29F C 0.3740(8) 0.8332(5) 0.2565(7) 0.217(12) Uiso 1 1 d D
H29J H 0.3516 0.8175 0.2571 0.325 Uiso 1 1 calc R
H29K H 0.3980 0.8259 0.2715 0.325 Uiso 1 1 calc R
H29L H 0.3828 0.8366 0.2307 0.325 Uiso 1 1 calc R
O30F O 0.1667(3) 0.8846(2) 0.0578(3) 0.090(3) Uiso 1 1 d D
C31F C 0.1865(3) 0.8675(3) 0.0335(3) 0.083(4) Uiso 1 1 d D
O32F O 0.1710(3) 0.8537(2) 0.0048(3) 0.096(3) Uiso 1 1 d D
C33F C 0.2307(3) 0.8579(3) 0.0460(3) 0.092(4) Uiso 1 1 d D
O34F O 0.2435(3) 0.8659(2) 0.0809(3) 0.094(3) Uiso 1 1 d D
C35F C 0.2857(4) 0.8558(4) 0.0860(3) 0.103(5) Uiso 1 1 d D
C36F C 0.2974(4) 0.8415(4) 0.0541(4) 0.113(5) Uiso 1 1 d D
C37F C 0.2624(4) 0.8421(4) 0.0285(3) 0.105(5) Uiso 1 1 d D
O38F O 0.2627(4) 0.8314(3) -0.0095(3) 0.133(4) Uiso 1 1 d D
C39F C 0.2969(6) 0.8468(5) -0.0309(6) 0.185(9) Uiso 1 1 d D
H39J H 0.2949 0.8695 -0.0278 0.277 Uiso 1 1 calc R
H39K H 0.2941 0.8415 -0.0574 0.277 Uiso 1 1 calc R
H39L H 0.3243 0.8396 -0.0214 0.277 Uiso 1 1 calc R
O40F O 0.3361(4) 0.8239(3) 0.0463(4) 0.152(5) Uiso 1 1 d D
C41F C 0.3721(5) 0.8439(5) 0.0438(7) 0.178(9) Uiso 1 1 d D
H41L H 0.3685 0.8582 0.0226 0.267 Uiso 1 1 calc R
H41M H 0.3974 0.8312 0.0401 0.267 Uiso 1 1 calc R
H41N H 0.3751 0.8561 0.0669 0.267 Uiso 1 1 calc R
C42F C 0.3049(4) 0.8625(4) 0.1232(3) 0.101(5) Uiso 1 1 d D
O43F O 0.3422(3) 0.8516(3) 0.1297(3) 0.114(3) Uiso 1 1 d D
O44F O 0.2811(3) 0.8778(2) 0.1470(3) 0.092(3) Uiso 1 1 d D
O50F O 0.1216(3) 0.9161(2) 0.1061(3) 0.105(3) Uiso 1 1 d D
C51F C 0.0982(4) 0.9318(4) 0.1292(4) 0.125(6) Uiso 1 1 d D
O52F O 0.0594(4) 0.9395(3) 0.1238(4) 0.139(4) Uiso 1 1 d D
C53F C 0.1179(5) 0.9381(5) 0.1672(4) 0.146(7) Uiso 1 1 d D
O54F O 0.1570(3) 0.9254(3) 0.1741(3) 0.120(4) Uiso 1 1 d D
C55F C 0.1686(4) 0.9299(5) 0.2112(4) 0.140(7) Uiso 1 1 d D
C56F C 0.1361(5) 0.9460(5) 0.2276(5) 0.175(9) Uiso 1 1 d D
C57F C 0.1024(5) 0.9479(5) 0.2014(5) 0.187(10) Uiso 1 1 d D
O58F O 0.0616(5) 0.9625(5) 0.2076(5) 0.219(7) Uiso 1 1 d D
C59F C 0.0623(9) 0.9952(6) 0.1924(9) 0.272(16) Uiso 1 1 d D
H59J H 0.0887 1.0055 0.1998 0.408 Uiso 1 1 calc R
H59K H 0.0385 1.0070 0.2024 0.408 Uiso 1 1 calc R
H59L H 0.0602 0.9946 0.1651 0.408 Uiso 1 1 calc R
O60F O 0.1352(7) 0.9519(5) 0.2679(5) 0.272(10) Uiso 1 1 d D
C61F C 0.1324(11) 0.9851(6) 0.2730(9) 0.300 Uiso 1 1 d D
H61J H 0.1457 0.9908 0.2969 0.450 Uiso 1 1 calc R
H61K H 0.1027 0.9914 0.2732 0.450 Uiso 1 1 calc R
H61L H 0.1467 0.9957 0.2526 0.450 Uiso 1 1 calc R
C62F C 0.2123(4) 0.9231(4) 0.2215(4) 0.109(5) Uiso 1 1 d D
O63F O 0.2236(4) 0.9257(3) 0.2560(3) 0.138(4) Uiso 1 1 d D
O64F O 0.2356(3) 0.9098(3) 0.1961(3) 0.117(3) Uiso 1 1 d D
Ru1G Ru -0.13482(3) 0.74363(3) 0.30883(3) 0.0819(4) Uani 1 1 d .
C10G C -0.1701(4) 0.7486(4) 0.2174(4) 0.127(6) Uiso 1 1 d D
H10M H -0.1968 0.7520 0.2041 0.190 Uiso 1 1 calc R
H10N H -0.1568 0.7296 0.2081 0.190 Uiso 1 1 calc R
H10O H -0.1515 0.7665 0.2132 0.190 Uiso 1 1 calc R
C11G C -0.1785(2) 0.7452(3) 0.2600(3) 0.084(4) Uiso 1 1 d D
C12G C -0.1847(4) 0.7719(3) 0.2814(4) 0.101(5) Uiso 1 1 d D
H12G H -0.1833 0.7918 0.2699 0.121 Uiso 1 1 calc R
C13G C -0.1932(4) 0.7699(3) 0.3208(4) 0.104(5) Uiso 1 1 d D
H13G H -0.1977 0.7883 0.3349 0.124 Uiso 1 1 calc R
C14G C -0.1949(4) 0.7404(3) 0.3380(3) 0.089(4) Uiso 1 1 d D
C15G C -0.1883(4) 0.7128(3) 0.3165(4) 0.115(5) Uiso 1 1 d D
H15G H -0.1893 0.6928 0.3280 0.137 Uiso 1 1 calc R
C16G C -0.1803(4) 0.7154(3) 0.2774(4) 0.103(5) Uiso 1 1 d D
H16G H -0.1762 0.6971 0.2630 0.123 Uiso 1 1 calc R
C17G C -0.2003(6) 0.7425(5) 0.3819(4) 0.171(9) Uiso 1 1 d D
H17G H -0.1787 0.7576 0.3912 0.206 Uiso 1 1 calc R
C18G C -0.1895(7) 0.7100(5) 0.4002(6) 0.188(10) Uiso 1 1 d D
H18M H -0.1937 0.7113 0.4272 0.282 Uiso 1 1 calc R
H18N H -0.1602 0.7047 0.3952 0.282 Uiso 1 1 calc R
H18O H -0.2080 0.6939 0.3896 0.282 Uiso 1 1 calc R
C19G C -0.2421(8) 0.7550(7) 0.3930(9) 0.300 Uiso 1 1 d D
H19M H -0.2513 0.7709 0.3750 0.450 Uiso 1 1 calc R
H19N H -0.2399 0.7644 0.4179 0.450 Uiso 1 1 calc R
H19O H -0.2627 0.7380 0.3935 0.450 Uiso 1 1 calc R
Ru2G Ru 0.06099(3) 0.74817(3) 0.45593(3) 0.0866(4) Uani 1 1 d .
C20G C -0.0089(4) 0.7496(5) 0.5283(4) 0.152(7) Uiso 1 1 d D
H20M H -0.0254 0.7333 0.5156 0.227 Uiso 1 1 calc R
H20N H -0.0214 0.7701 0.5233 0.227 Uiso 1 1 calc R
H20O H -0.0088 0.7456 0.5553 0.227 Uiso 1 1 calc R
C21G C 0.0377(4) 0.7490(3) 0.5135(3) 0.107(5) Uiso 1 1 d D
C22G C 0.0602(4) 0.7219(3) 0.5075(4) 0.105(5) Uiso 1 1 d D
H22G H 0.0473 0.7024 0.5129 0.126 Uiso 1 1 calc R
C23G C 0.1034(4) 0.7220(3) 0.4931(4) 0.098(5) Uiso 1 1 d D
H23G H 0.1180 0.7030 0.4886 0.118 Uiso 1 1 calc R
C24G C 0.1223(4) 0.7513(3) 0.4864(4) 0.099(5) Uiso 1 1 d D
C25G C 0.0990(4) 0.7785(3) 0.4918(4) 0.119(6) Uiso 1 1 d D
H25G H 0.1111 0.7981 0.4858 0.142 Uiso 1 1 calc R
C26G C 0.0579(4) 0.7776(3) 0.5058(4) 0.102(5) Uiso 1 1 d D
H26G H 0.0435 0.7966 0.5103 0.122 Uiso 1 1 calc R
C27G C 0.1695(5) 0.7549(5) 0.4721(6) 0.170(9) Uiso 1 1 d D
H27G H 0.1695 0.7668 0.4481 0.204 Uiso 1 1 calc R
C28G C 0.1857(9) 0.7207(6) 0.4651(10) 0.307(19) Uiso 1 1 d D
H28M H 0.1946 0.7114 0.4889 0.461 Uiso 1 1 calc R
H28N H 0.2096 0.7213 0.4480 0.461 Uiso 1 1 calc R
H28O H 0.1631 0.7081 0.4540 0.461 Uiso 1 1 calc R
C29G C 0.1952(8) 0.7719(7) 0.5008(9) 0.300 Uiso 1 1 d D
H29M H 0.1991 0.7586 0.5229 0.450 Uiso 1 1 calc R
H29N H 0.1807 0.7912 0.5080 0.450 Uiso 1 1 calc R
H29O H 0.2227 0.7772 0.4904 0.450 Uiso 1 1 calc R
O30G O -0.0987(3) 0.7747(2) 0.3417(3) 0.088(3) Uiso 1 1 d D
C31G C -0.1020(4) 0.8046(3) 0.3420(4) 0.109(5) Uiso 1 1 d D
O32G O -0.1239(3) 0.8211(3) 0.3184(3) 0.123(4) Uiso 1 1 d D
C33G C -0.0718(4) 0.8218(3) 0.3671(4) 0.112(5) Uiso 1 1 d D
O34G O -0.0422(3) 0.8032(2) 0.3853(3) 0.087(3) Uiso 1 1 d D
C35G C -0.0164(4) 0.8224(3) 0.4066(4) 0.097(5) Uiso 1 1 d D
C36G C -0.0333(6) 0.8514(3) 0.4054(6) 0.168(8) Uiso 1 1 d D
C37G C -0.0642(6) 0.8521(3) 0.3760(6) 0.168(8) Uiso 1 1 d D
O38G O -0.0877(6) 0.8798(4) 0.3662(6) 0.255(9) Uiso 1 1 d D
C39G C -0.1322(7) 0.8761(7) 0.3746(9) 0.265(15) Uiso 1 1 d D
H39M H -0.1376 0.8546 0.3825 0.397 Uiso 1 1 calc R
H39N H -0.1490 0.8808 0.3521 0.397 Uiso 1 1 calc R
H39O H -0.1400 0.8905 0.3946 0.397 Uiso 1 1 calc R
O40G O -0.0193(6) 0.8797(4) 0.4244(5) 0.228(8) Uiso 1 1 d D
C41G C 0.0144(9) 0.8922(7) 0.4029(9) 0.300 Uiso 1 1 d D
H41O H 0.0078 0.8899 0.3762 0.450 Uiso 1 1 calc R
H41P H 0.0404 0.8808 0.4088 0.450 Uiso 1 1 calc R
H41Q H 0.0181 0.9143 0.4089 0.450 Uiso 1 1 calc R
C42G C 0.0182(4) 0.8063(3) 0.4269(4) 0.098(5) Uiso 1 1 d D
O43G O 0.0447(3) 0.8240(3) 0.4437(3) 0.115(3) Uiso 1 1 d D
O44G O 0.0192(2) 0.7770(2) 0.4265(3) 0.083(2) Uiso 1 1 d D
O50G O -0.0941(2) 0.7135(2) 0.3395(3) 0.082(2) Uiso 1 1 d D
C51G C -0.0911(4) 0.6839(3) 0.3356(4) 0.104(5) Uiso 1 1 d D
O52G O -0.1140(3) 0.6661(3) 0.3147(3) 0.131(4) Uiso 1 1 d D
C53G C -0.0607(4) 0.6676(3) 0.3625(4) 0.114(5) Uiso 1 1 d D
O54G O -0.0358(3) 0.6879(2) 0.3838(3) 0.095(3) Uiso 1 1 d D
C55G C -0.0085(4) 0.6693(3) 0.4052(4) 0.087(4) Uiso 1 1 d D
C56G C -0.0157(4) 0.6388(3) 0.3968(4) 0.103(5) Uiso 1 1 d D
C57G C -0.0502(5) 0.6378(3) 0.3714(5) 0.135(6) Uiso 1 1 d D
O58G O -0.0682(5) 0.6087(3) 0.3584(5) 0.196(6) Uiso 1 1 d D
C59G C -0.0498(11) 0.6038(8) 0.3203(7) 0.300 Uiso 1 1 d D
H59M H -0.0191 0.6046 0.3221 0.450 Uiso 1 1 calc R
H59N H -0.0598 0.6203 0.3034 0.450 Uiso 1 1 calc R
H59O H -0.0586 0.5834 0.3106 0.450 Uiso 1 1 calc R
O60G O 0.0025(4) 0.6123(3) 0.4157(3) 0.138(4) Uiso 1 1 d D
C61G C 0.0389(5) 0.6023(4) 0.3954(5) 0.139(7) Uiso 1 1 d D
H61M H 0.0305 0.5966 0.3699 0.209 Uiso 1 1 calc R
H61N H 0.0515 0.5841 0.4079 0.209 Uiso 1 1 calc R
H61O H 0.0594 0.6194 0.3946 0.209 Uiso 1 1 calc R
C62G C 0.0216(4) 0.6872(3) 0.4293(4) 0.095(4) Uiso 1 1 d D
O63G O 0.0489(3) 0.6706(3) 0.4471(3) 0.114(3) Uiso 1 1 d D
O64G O 0.0195(3) 0.7170(2) 0.4296(3) 0.084(3) Uiso 1 1 d D
Ru1H Ru 0.07993(3) 0.59236(3) 0.04622(3) 0.0785(3) Uani 1 1 d .
C10H C -0.0109(5) 0.6296(4) 0.0204(5) 0.138(7) Uiso 1 1 d D
H10P H -0.0192 0.6378 -0.0042 0.208 Uiso 1 1 calc R
H10Q H 0.0019 0.6463 0.0353 0.208 Uiso 1 1 calc R
H10R H -0.0358 0.6216 0.0332 0.208 Uiso 1 1 calc R
C11H C 0.0218(3) 0.6022(3) 0.0153(3) 0.104(5) Uiso 1 1 d D
C12H C 0.0187(4) 0.5732(3) 0.0323(4) 0.125(6) Uiso 1 1 d D
H12H H -0.0049 0.5690 0.0476 0.150 Uiso 1 1 calc R
C13H C 0.0496(4) 0.5493(3) 0.0275(4) 0.119(6) Uiso 1 1 d D
H13H H 0.0473 0.5299 0.0403 0.143 Uiso 1 1 calc R
C14H C 0.0838(4) 0.5550(3) 0.0032(4) 0.121(6) Uiso 1 1 d D
C15H C 0.0868(4) 0.5848(3) -0.0141(4) 0.108(5) Uiso 1 1 d D
H15H H 0.1098 0.5892 -0.0300 0.129 Uiso 1 1 calc R
C16H C 0.0560(4) 0.6077(3) -0.0081(4) 0.105(5) Uiso 1 1 d D
H16H H 0.0585 0.6274 -0.0201 0.126 Uiso 1 1 calc R
C17H C 0.1198(6) 0.5299(5) -0.0037(7) 0.270(16) Uiso 1 1 d D
H17H H 0.1422 0.5383 -0.0204 0.324 Uiso 1 1 calc R
C18H C 0.0950(9) 0.5011(6) -0.0227(9) 0.300 Uiso 1 1 d D
H18P H 0.0679 0.4983 -0.0104 0.450 Uiso 1 1 calc R
H18Q H 0.1117 0.4820 -0.0201 0.450 Uiso 1 1 calc R
H18R H 0.0902 0.5055 -0.0493 0.450 Uiso 1 1 calc R
C19H C 0.1375(9) 0.5179(7) 0.0315(8) 0.300 Uiso 1 1 d D
H19P H 0.1511 0.5350 0.0453 0.450 Uiso 1 1 calc R
H19Q H 0.1582 0.5016 0.0262 0.450 Uiso 1 1 calc R
H19R H 0.1148 0.5091 0.0466 0.450 Uiso 1 1 calc R
Ru2H Ru 0.26972(3) 0.57742(3) 0.20039(3) 0.0716(3) Uani 1 1 d .
C20H C 0.2899(5) 0.5067(3) 0.1594(4) 0.151(7) Uiso 1 1 d D
H20P H 0.2930 0.5154 0.1343 0.227 Uiso 1 1 calc R
H20Q H 0.2609 0.4995 0.1627 0.227 Uiso 1 1 calc R
H20R H 0.3092 0.4890 0.1626 0.227 Uiso 1 1 calc R
C21H C 0.3003(3) 0.5323(2) 0.1890(3) 0.075(4) Uiso 1 1 d D
C22H C 0.3288(4) 0.5563(3) 0.1823(4) 0.093(4) Uiso 1 1 d D
H22H H 0.3428 0.5569 0.1591 0.112 Uiso 1 1 calc R
C23H C 0.3375(4) 0.5800(3) 0.2094(3) 0.087(4) Uiso 1 1 d D
H23H H 0.3563 0.5966 0.2038 0.104 Uiso 1 1 calc R
C24H C 0.3181(4) 0.5787(3) 0.2445(3) 0.093(4) Uiso 1 1 d D
C25H C 0.2895(4) 0.5543(3) 0.2522(4) 0.087(4) Uiso 1 1 d D
H25H H 0.2759 0.5533 0.2756 0.104 Uiso 1 1 calc R
C26H C 0.2811(4) 0.5310(3) 0.2243(3) 0.087(4) Uiso 1 1 d D
H26H H 0.2623 0.5144 0.2297 0.104 Uiso 1 1 calc R
C27H C 0.3289(5) 0.6062(4) 0.2730(4) 0.132(6) Uiso 1 1 d D
H27H H 0.3271 0.6268 0.2598 0.158 Uiso 1 1 calc R
C28H C 0.3771(6) 0.5992(8) 0.2849(8) 0.295(18) Uiso 1 1 d D
H28P H 0.3953 0.6153 0.2744 0.442 Uiso 1 1 calc R
H28Q H 0.3854 0.5787 0.2754 0.442 Uiso 1 1 calc R
H28R H 0.3797 0.5993 0.3122 0.442 Uiso 1 1 calc R
C29H C 0.3007(8) 0.6063(7) 0.3057(7) 0.266(15) Uiso 1 1 d D
H29P H 0.2726 0.5992 0.2979 0.399 Uiso 1 1 calc R
H29Q H 0.2988 0.6275 0.3158 0.399 Uiso 1 1 calc R
H29R H 0.3119 0.5922 0.3249 0.399 Uiso 1 1 calc R
O30H O 0.0928(2) 0.5735(2) 0.0994(2) 0.073(2) Uiso 1 1 d D
C31H C 0.0663(4) 0.5609(4) 0.1220(3) 0.094(4) Uiso 1 1 d D
O32H O 0.0271(3) 0.5568(2) 0.1167(3) 0.101(3) Uiso 1 1 d D
C33H C 0.0832(3) 0.5526(3) 0.1603(3) 0.077(4) Uiso 1 1 d D
O34H O 0.1248(2) 0.56038(19) 0.1671(2) 0.069(2) Uiso 1 1 d D
C35H C 0.1346(3) 0.5504(3) 0.2032(3) 0.071(3) Uiso 1 1 d D
C36H C 0.0993(3) 0.5365(3) 0.2179(3) 0.085(4) Uiso 1 1 d D
C37H C 0.0666(3) 0.5378(3) 0.1906(3) 0.079(4) Uiso 1 1 d D
O38H O 0.0238(3) 0.5285(3) 0.1931(3) 0.111(3) Uiso 1 1 d D
C39H C 0.0117(6) 0.5099(5) 0.2253(6) 0.181(9) Uiso 1 1 d D
H39P H 0.0233 0.4888 0.2230 0.272 Uiso 1 1 calc R
H39Q H -0.0190 0.5088 0.2265 0.272 Uiso 1 1 calc R
H39R H 0.0227 0.5197 0.2482 0.272 Uiso 1 1 calc R
O40H O 0.0952(3) 0.5244(3) 0.2551(3) 0.112(3) Uiso 1 1 d D
C41H C 0.1153(6) 0.4945(4) 0.2580(6) 0.152(7) Uiso 1 1 d D
H41R H 0.1040 0.4805 0.2386 0.228 Uiso 1 1 calc R
H41S H 0.1099 0.4855 0.2827 0.228 Uiso 1 1 calc R
H41T H 0.1456 0.4969 0.2546 0.228 Uiso 1 1 calc R
C42H C 0.1787(3) 0.5560(3) 0.2160(3) 0.089(4) Uiso 1 1 d D
O43H O 0.1883(3) 0.5489(2) 0.2500(3) 0.087(3) Uiso 1 1 d D
O44H O 0.2039(2) 0.56815(19) 0.1924(2) 0.069(2) Uiso 1 1 d D
O50H O 0.1454(2) 0.6019(2) 0.0540(2) 0.076(2) Uiso 1 1 d D
C51H C 0.1685(3) 0.6193(3) 0.0327(4) 0.094(4) Uiso 1 1 d D
O52H O 0.1560(3) 0.6350(2) 0.0039(3) 0.098(3) Uiso 1 1 d D
C53H C 0.2136(3) 0.6235(3) 0.0453(3) 0.081(4) Uiso 1 1 d D
O54H O 0.2241(2) 0.61185(19) 0.0800(2) 0.073(2) Uiso 1 1 d D
C55H C 0.2659(3) 0.6197(3) 0.0882(3) 0.075(4) Uiso 1 1 d D
C56H C 0.2811(3) 0.6352(3) 0.0582(3) 0.074(3) Uiso 1 1 d D
C57H C 0.2484(3) 0.6379(3) 0.0311(3) 0.093(4) Uiso 1 1 d D
O58H O 0.2540(3) 0.6540(3) -0.0035(3) 0.112(3) Uiso 1 1 d D
C59H C 0.2433(7) 0.6349(5) -0.0374(5) 0.177(9) Uiso 1 1 d D
H59P H 0.2692 0.6291 -0.0503 0.266 Uiso 1 1 calc R
H59Q H 0.2253 0.6472 -0.0543 0.266 Uiso 1 1 calc R
H59R H 0.2283 0.6159 -0.0298 0.266 Uiso 1 1 calc R
O60H O 0.3219(3) 0.6499(2) 0.0544(3) 0.091(3) Uiso 1 1 d D
C61H C 0.3548(4) 0.6296(4) 0.0442(5) 0.114(5) Uiso 1 1 d D
H61P H 0.3649 0.6182 0.0663 0.172 Uiso 1 1 calc R
H61Q H 0.3779 0.6418 0.0337 0.172 Uiso 1 1 calc R
H61R H 0.3445 0.6146 0.0255 0.172 Uiso 1 1 calc R
C62H C 0.2837(3) 0.6082(3) 0.1244(3) 0.067(3) Uiso 1 1 d D
O63H O 0.3219(2) 0.6159(2) 0.1317(2) 0.077(2) Uiso 1 1 d D
O64H O 0.2572(2) 0.59515(19) 0.1457(2) 0.073(2) Uiso 1 1 d D
C10I C 0.0497(3) 0.7748(3) 0.1390(4) 0.065(3) Uiso 1 1 d .
N11I N 0.0240(3) 0.7761(3) 0.1693(3) 0.080(3) Uiso 1 1 d .
C12I C 0.0110(4) 0.7482(3) 0.1820(4) 0.077(4) Uiso 1 1 d .
N13I N 0.0202(3) 0.7196(3) 0.1665(3) 0.078(3) Uiso 1 1 d .
C14I C 0.0463(4) 0.7209(3) 0.1363(4) 0.072(3) Uiso 1 1 d .
N15I N 0.0617(3) 0.7473(3) 0.1231(3) 0.073(3) Uiso 1 1 d .
N20I N 0.0876(3) 0.8599(3) 0.0831(3) 0.077(3) Uiso 1 1 d .
C21I C 0.1036(4) 0.8311(3) 0.0732(4) 0.081(4) Uiso 1 1 d .
H21I H 0.1226 0.8302 0.0529 0.097 Uiso 1 1 calc R
C22I C 0.0930(4) 0.8024(3) 0.0918(4) 0.076(4) Uiso 1 1 d .
H22I H 0.1047 0.7832 0.0839 0.091 Uiso 1 1 calc R
C23I C 0.0646(4) 0.8033(3) 0.1225(4) 0.077(4) Uiso 1 1 d .
C24I C 0.0489(4) 0.8335(4) 0.1318(4) 0.090(4) Uiso 1 1 d .
H24I H 0.0301 0.8356 0.1520 0.108 Uiso 1 1 calc R
C25I C 0.0603(4) 0.8598(4) 0.1120(4) 0.095(4) Uiso 1 1 d .
H25I H 0.0482 0.8791 0.1191 0.114 Uiso 1 1 calc R
N30I N -0.0822(3) 0.7462(3) 0.2704(3) 0.084(3) Uiso 1 1 d .
C31I C -0.0668(4) 0.7175(3) 0.2567(4) 0.075(4) Uiso 1 1 d .
H31I H -0.0771 0.6982 0.2658 0.090 Uiso 1 1 calc R
C32I C -0.0351(4) 0.7187(3) 0.2289(4) 0.080(4) Uiso 1 1 d .
H32I H -0.0241 0.6997 0.2194 0.096 Uiso 1 1 calc R
C33I C -0.0197(4) 0.7478(3) 0.2150(4) 0.078(4) Uiso 1 1 d .
C34I C -0.0357(4) 0.7760(4) 0.2296(4) 0.086(4) Uiso 1 1 d .
H34I H -0.0262 0.7957 0.2210 0.103 Uiso 1 1 calc R
C35I C -0.0672(4) 0.7737(4) 0.2582(4) 0.085(4) Uiso 1 1 d .
H35I H -0.0777 0.7924 0.2689 0.101 Uiso 1 1 calc R
N40I N 0.0709(3) 0.6346(3) 0.0777(3) 0.080(3) Uiso 1 1 d .
C41I C 0.0918(4) 0.6613(3) 0.0683(4) 0.072(3) Uiso 1 1 d .
H41U H 0.1110 0.6608 0.0482 0.086 Uiso 1 1 calc R
C42I C 0.0854(3) 0.6896(3) 0.0877(3) 0.067(3) Uiso 1 1 d .
H42I H 0.1007 0.7077 0.0807 0.081 Uiso 1 1 calc R
C43I C 0.0562(4) 0.6912(3) 0.1175(4) 0.068(3) Uiso 1 1 d .
C44I C 0.0336(4) 0.6626(3) 0.1262(4) 0.079(4) Uiso 1 1 d .
H44I H 0.0130 0.6626 0.1451 0.095 Uiso 1 1 calc R
C45I C 0.0423(4) 0.6350(4) 0.1066(4) 0.084(4) Uiso 1 1 d .
H45I H 0.0283 0.6162 0.1132 0.101 Uiso 1 1 calc R
C10J C 0.2146(3) 0.7656(3) 0.2594(4) 0.066(3) Uiso 1 1 d .
N11J N 0.1863(3) 0.7694(3) 0.2897(3) 0.079(3) Uiso 1 1 d .
C12J C 0.1724(4) 0.7416(3) 0.3028(4) 0.070(3) Uiso 1 1 d .
N13J N 0.1812(3) 0.7125(2) 0.2912(3) 0.068(3) Uiso 1 1 d .
C14J C 0.2091(4) 0.7130(3) 0.2603(4) 0.072(3) Uiso 1 1 d .
N15J N 0.2262(3) 0.7388(3) 0.2443(3) 0.074(3) Uiso 1 1 d .
N20J N 0.2715(3) 0.8506(3) 0.2182(3) 0.085(3) Uiso 1 1 d .
C21J C 0.2446(4) 0.8512(4) 0.2499(4) 0.094(4) Uiso 1 1 d .
H21J H 0.2397 0.8705 0.2621 0.113 Uiso 1 1 calc R
C22J C 0.2252(4) 0.8239(3) 0.2637(4) 0.082(4) Uiso 1 1 d .
H22J H 0.2066 0.8254 0.2842 0.099 Uiso 1 1 calc R
C23J C 0.2332(4) 0.7939(3) 0.2474(4) 0.077(4) Uiso 1 1 d .
C24J C 0.2615(4) 0.7946(4) 0.2157(4) 0.093(4) Uiso 1 1 d .
H24J H 0.2685 0.7757 0.2034 0.112 Uiso 1 1 calc R
C25J C 0.2783(4) 0.8226(3) 0.2034(4) 0.080(4) Uiso 1 1 d .
H25J H 0.2965 0.8217 0.1826 0.096 Uiso 1 1 calc R
N30J N 0.0941(3) 0.7466(3) 0.4029(3) 0.072(3) Uiso 1 1 d .
C31J C 0.1048(4) 0.7185(4) 0.3881(4) 0.088(4) Uiso 1 1 d .
H31J H 0.0958 0.7000 0.4002 0.105 Uiso 1 1 calc R
C32J C 0.1295(4) 0.7156(4) 0.3544(4) 0.086(4) Uiso 1 1 d .
H32J H 0.1361 0.6958 0.3440 0.103 Uiso 1 1 calc R
C33J C 0.1430(4) 0.7432(3) 0.3383(4) 0.072(3) Uiso 1 1 d .
C34J C 0.1309(4) 0.7722(3) 0.3535(4) 0.079(4) Uiso 1 1 d .
H34J H 0.1394 0.7911 0.3420 0.095 Uiso 1 1 calc R
C35J C 0.1059(4) 0.7727(3) 0.3860(4) 0.072(3) Uiso 1 1 d .
H35J H 0.0974 0.7922 0.3960 0.087 Uiso 1 1 calc R
N40J N 0.2478(3) 0.6222(2) 0.2175(3) 0.066(3) Uiso 1 1 d .
C41J C 0.2636(4) 0.6488(3) 0.2043(4) 0.072(3) Uiso 1 1 d .
H41V H 0.2834 0.6477 0.1847 0.086 Uiso 1 1 calc R
C42J C 0.2524(4) 0.6781(4) 0.2180(4) 0.090(4) Uiso 1 1 d .
H42J H 0.2657 0.6962 0.2083 0.107 Uiso 1 1 calc R
C43J C 0.2203(4) 0.6817(3) 0.2470(4) 0.075(4) Uiso 1 1 d .
C44J C 0.2056(4) 0.6538(3) 0.2607(4) 0.079(4) Uiso 1 1 d .
H44J H 0.1859 0.6541 0.2804 0.095 Uiso 1 1 calc R
C45J C 0.2186(4) 0.6245(3) 0.2464(4) 0.078(4) Uiso 1 1 d .
H45J H 0.2073 0.6060 0.2568 0.094 Uiso 1 1 calc R
C1K C 0.63311(12) 0.73021(11) 0.55360(12) 0.089(4) Uiso 1 1 d G
C2K C 0.66196(12) 0.72789(11) 0.58486(13) 0.086(4) Uiso 1 1 d G
C3K C 0.67550(13) 0.75571(12) 0.60384(13) 0.105(5) Uiso 1 1 d G
C4K C 0.65986(13) 0.78605(11) 0.59235(13) 0.090(4) Uiso 1 1 d G
C5K C 0.63187(12) 0.78789(11) 0.56128(12) 0.093(4) Uiso 1 1 d G
C6K C 0.61792(11) 0.76029(11) 0.54158(12) 0.083(4) Uiso 1 1 d G
C7K C 0.62045(16) 0.70278(13) 0.53368(16) 0.099(5) Uiso 1 1 d G
C8K C 0.63547(19) 0.67293(15) 0.54649(19) 0.129(6) Uiso 1 1 d G
H8K H 0.6267 0.6544 0.5341 0.155 Uiso 1 1 calc R
C9K C 0.66266(19) 0.67097(15) 0.57684(19) 0.126(6) Uiso 1 1 d G
H9K H 0.6720 0.6509 0.5848 0.151 Uiso 1 1 calc R
C10K C 0.67707(16) 0.69778(14) 0.59659(16) 0.103(5) Uiso 1 1 d G
C11K C 0.70578(19) 0.69639(17) 0.62747(19) 0.143(7) Uiso 1 1 d G
H11K H 0.7158 0.6766 0.6357 0.172 Uiso 1 1 calc R
C12K C 0.71933(19) 0.72304(17) 0.64564(19) 0.120(6) Uiso 1 1 d G
H12K H 0.7390 0.7213 0.6657 0.145 Uiso 1 1 calc R
C13K C 0.70409(16) 0.75348(15) 0.63465(16) 0.136(7) Uiso 1 1 d G
C14K C 0.71677(19) 0.78137(18) 0.65376(19) 0.135(6) Uiso 1 1 d G
H14K H 0.7355 0.7801 0.6745 0.162 Uiso 1 1 calc R
C15K C 0.7020(2) 0.80995(17) 0.64227(19) 0.126(6) Uiso 1 1 d G
H15K H 0.7113 0.8281 0.6551 0.151 Uiso 1 1 calc R
C16K C 0.67346(17) 0.81334(14) 0.61183(17) 0.126(6) Uiso 1 1 d G
C17K C 0.6576(2) 0.84290(15) 0.5986(2) 0.133(6) Uiso 1 1 d G
H17K H 0.6662 0.8615 0.6109 0.160 Uiso 1 1 calc R
C18K C 0.63079(19) 0.84503(15) 0.56881(19) 0.130(6) Uiso 1 1 d G
H18S H 0.6213 0.8650 0.5610 0.156 Uiso 1 1 calc R
C19K C 0.61652(16) 0.81779(13) 0.54901(16) 0.116(5) Uiso 1 1 d G
C20K C 0.58801(18) 0.81948(16) 0.51779(18) 0.104(5) Uiso 1 1 d G
H20S H 0.5780 0.8393 0.5098 0.125 Uiso 1 1 calc R
C21K C 0.57483(17) 0.79303(16) 0.49906(17) 0.096(4) Uiso 1 1 d G
H21K H 0.5560 0.7949 0.4785 0.115 Uiso 1 1 calc R
C22K C 0.58942(15) 0.76272(14) 0.51045(15) 0.093(4) Uiso 1 1 d G
C23K C 0.57717(18) 0.73469(16) 0.49104(17) 0.109(5) Uiso 1 1 d G
H23K H 0.5584 0.7359 0.4703 0.131 Uiso 1 1 calc R
C24K C 0.59250(18) 0.70595(15) 0.50241(18) 0.110(5) Uiso 1 1 d G
H24K H 0.5842 0.6878 0.4890 0.133 Uiso 1 1 calc R
C1L C 0.15608(15) 0.71320(13) 0.16713(15) 0.117(5) Uiso 1 1 d G
C2L C 0.12741(13) 0.71399(12) 0.19833(13) 0.090(4) Uiso 1 1 d G
C3L C 0.11580(12) 0.74356(12) 0.21449(13) 0.078(4) Uiso 1 1 d G
C4L C 0.13197(13) 0.77266(12) 0.19931(13) 0.095(4) Uiso 1 1 d G
C5L C 0.16050(14) 0.77138(13) 0.16887(15) 0.099(5) Uiso 1 1 d G
C6L C 0.17286(15) 0.74195(14) 0.15223(15) 0.112(5) Uiso 1 1 d G
C7L C 0.1690(2) 0.68385(16) 0.15157(19) 0.155(8) Uiso 1 1 d G
C8L C 0.1514(2) 0.65543(18) 0.1665(2) 0.152(7) Uiso 1 1 d G
H8L H 0.1589 0.6359 0.1560 0.183 Uiso 1 1 calc R
C9L C 0.1234(2) 0.65652(17) 0.1961(2) 0.151(7) Uiso 1 1 d G
H9L H 0.1122 0.6375 0.2053 0.182 Uiso 1 1 calc R
C10L C 0.11092(18) 0.68516(15) 0.21310(17) 0.117(5) Uiso 1 1 d G
C11L C 0.0828(2) 0.68683(17) 0.2441(2) 0.119(6) Uiso 1 1 d G
H11L H 0.0715 0.6681 0.2540 0.143 Uiso 1 1 calc R
C12L C 0.0719(2) 0.71514(17) 0.26012(19) 0.115(5) Uiso 1 1 d G
H12L H 0.0538 0.7154 0.2810 0.138 Uiso 1 1 calc R
C13L C 0.08759(16) 0.74438(15) 0.24538(16) 0.102(5) Uiso 1 1 d G
C14L C 0.0757(2) 0.77408(17) 0.26081(19) 0.114(5) Uiso 1 1 d G
H14L H 0.0567 0.7749 0.2811 0.137 Uiso 1 1 calc R
C15L C 0.0916(2) 0.80140(17) 0.2464(2) 0.123(6) Uiso 1 1 d G
H15L H 0.0837 0.8207 0.2573 0.148 Uiso 1 1 calc R
C16L C 0.11971(18) 0.80177(14) 0.21560(17) 0.117(5) Uiso 1 1 d G
C17L C 0.1376(2) 0.82986(17) 0.1999(2) 0.155(8) Uiso 1 1 d G
H17L H 0.1301 0.8495 0.2102 0.186 Uiso 1 1 calc R
C18L C 0.1650(2) 0.82901(18) 0.1707(2) 0.155(8) Uiso 1 1 d G
H18T H 0.1761 0.8480 0.1614 0.186 Uiso 1 1 calc R
C19L C 0.17748(19) 0.79993(16) 0.15378(19) 0.141(7) Uiso 1 1 d G
C20L C 0.2060(2) 0.7985(2) 0.1229(2) 0.167(8) Uiso 1 1 d G
H20T H 0.2171 0.8174 0.1131 0.201 Uiso 1 1 calc R
C21L C 0.2177(2) 0.7703(2) 0.1071(2) 0.177(9) Uiso 1 1 d G
H21L H 0.2366 0.7701 0.0868 0.212 Uiso 1 1 calc R
C22L C 0.2015(2) 0.74127(18) 0.1214(2) 0.208(11) Uiso 1 1 d G
C23L C 0.2138(2) 0.7114(2) 0.1062(2) 0.201(11) Uiso 1 1 d G
H23L H 0.2327 0.7105 0.0860 0.241 Uiso 1 1 calc R
C24L C 0.1980(2) 0.6839(2) 0.1212(2) 0.167(8) Uiso 1 1 d G
H24L H 0.2067 0.6645 0.1109 0.200 Uiso 1 1 calc R
C1O C 0.8720(4) 0.6792(4) 0.1241(3) 0.107(5) Uiso 1 1 d D
H1O H 0.8634 0.6586 0.1347 0.129 Uiso 1 1 calc R
Cl1O Cl 0.82641(13) 0.70442(13) 0.12552(13) 0.1230(15) Uani 1 1 d D
Cl2O Cl 0.91341(13) 0.69375(13) 0.15263(16) 0.1345(18) Uani 1 1 d D
Cl3O Cl 0.88824(16) 0.67246(14) 0.07832(14) 0.1395(18) Uani 1 1 d D
C1S C 0.3726(4) 0.8246(4) 0.6363(4) 0.099(5) Uiso 1 1 d .
H1S H 0.3630 0.8456 0.6273 0.119 Uiso 1 1 calc R
Cl1S Cl 0.41477(14) 0.81277(13) 0.60798(16) 0.1360(18) Uani 1 1 d .
Cl2S Cl 0.32784(13) 0.79821(12) 0.63305(13) 0.1160(14) Uani 1 1 d .
Cl3S Cl 0.38890(16) 0.82883(14) 0.68390(14) 0.1381(18) Uani 1 1 d .
C1M C 0.1407(5) 0.9329(4) 0.8200(6) 0.194(10) Uiso 1 1 d D
H1M H 0.1461 0.9460 0.7974 0.233 Uiso 1 1 calc R
Cl1M Cl 0.1905(3) 0.9216(2) 0.8397(2) 0.255(4) Uani 1 1 d D
Cl2M Cl 0.1096(3) 0.95539(19) 0.8517(2) 0.247(4) Uani 1 1 d D
Cl3M Cl 0.1122(3) 0.8998(2) 0.8057(3) 0.282(6) Uani 1 1 d D
C1N C 0.8993(5) 0.6980(4) 0.6064(4) 0.139(7) Uiso 1 1 d D
H1N H 0.8773 0.6824 0.6133 0.167 Uiso 1 1 calc R
Cl1N Cl 0.8800(2) 0.72429(19) 0.5713(2) 0.214(3) Uani 1 1 d D
Cl2N Cl 0.9136(2) 0.72164(19) 0.6457(2) 0.200(3) Uani 1 1 d D
Cl3N Cl 0.94560(18) 0.67929(16) 0.5925(2) 0.190(3) Uani 1 1 d D
C1P C 0.3034(4) 0.1302(4) 0.6748(6) 0.176(9) Uiso 1 1 d D
H1P H 0.2985 0.1394 0.7001 0.211 Uiso 1 1 calc R
Cl1P Cl 0.2790(3) 0.1549(2) 0.6393(2) 0.230(4) Uani 1 1 d D
Cl2P Cl 0.2796(3) 0.09211(18) 0.6719(2) 0.230(4) Uani 1 1 d D
Cl3P Cl 0.3582(2) 0.12809(17) 0.66632(17) 0.175(2) Uani 1 1 d D
C1Q C 0.9685(9) 0.9373(4) 0.1464(5) 0.300 Uiso 1 1 d D
H1Q H 0.9998 0.9391 0.1480 0.360 Uiso 1 1 calc R
Cl1Q Cl 0.9499(3) 0.9623(3) 0.1088(4) 0.360(8) Uani 1 1 d D
Cl2Q Cl 0.9555(2) 0.8973(2) 0.1379(3) 0.252(4) Uani 1 1 d D
Cl3Q Cl 0.9480(3) 0.9473(4) 0.1898(4) 0.407(9) Uani 1 1 d D
C1R C 0.1611(5) 0.4817(5) 0.1278(4) 0.171(9) Uiso 1 1 d D
H1R H 0.1680 0.5043 0.1240 0.205 Uiso 1 1 calc R
Cl1R Cl 0.1910(4) 0.4590(3) 0.0969(3) 0.328(6) Uani 1 1 d D
Cl2R Cl 0.1064(3) 0.4762(2) 0.1209(3) 0.262(4) Uani 1 1 d D
Cl3R Cl 0.1741(3) 0.47134(19) 0.1735(3) 0.244(4) Uani 1 1 d D
C1T C 0.1997(4) 0.8563(3) 0.9221(5) 0.144(7) Uiso 1 1 d D
H1T H 0.2048 0.8456 0.9465 0.173 Uiso 1 1 calc R
Cl1T Cl 0.2245(2) 0.8342(2) 0.8854(2) 0.206(3) Uani 1 1 d D
Cl2T Cl 0.14469(18) 0.85793(15) 0.91278(18) 0.164(2) Uani 1 1 d D
Cl3T Cl 0.2196(2) 0.89473(17) 0.9246(2) 0.214(3) Uani 1 1 d D
C1U C 0.9608(7) 0.9161(6) 0.6769(7) 0.159(8) Uiso 1 1 d .
H1U H 0.9812 0.9311 0.6656 0.191 Uiso 1 1 calc R
Cl1U Cl 0.93302(15) 0.89533(16) 0.6374(2) 0.178(3) Uani 1 1 d .
Cl2U Cl 0.9891(2) 0.89027(19) 0.7041(2) 0.197(3) Uani 1 1 d .
Cl3U Cl 0.9195(2) 0.9390(2) 0.6987(3) 0.304(6) Uani 1 1 d .
C1V C 0.7383(6) 0.0360(5) 0.4548(6) 0.126(6) Uiso 1 1 d .
H1V H 0.7607 0.0444 0.4381 0.151 Uiso 1 1 calc R
Cl1V Cl 0.6843(3) 0.0495(2) 0.4344(3) 0.256(5) Uani 1 1 d .
Cl2V Cl 0.7373(3) -0.0040(2) 0.4494(3) 0.276(5) Uani 1 1 d .
Cl3V Cl 0.7458(4) 0.0496(3) 0.4939(3) 0.312(6) Uani 1 1 d .
C1W C 0.7760(6) 0.5513(5) 0.6979(6) 0.131(6) Uiso 1 1 d .
H1W H 0.7575 0.5618 0.6790 0.158 Uiso 1 1 calc R
Cl1W Cl 0.77743(15) 0.50999(12) 0.68653(15) 0.1326(16) Uani 1 1 d .
Cl2W Cl 0.7529(3) 0.55710(16) 0.74266(18) 0.202(3) Uani 1 1 d .
Cl3W Cl 0.82607(19) 0.56724(14) 0.6936(2) 0.181(3) Uani 1 1 d .
C1X C 0.8636(5) 0.7914(4) 0.4600(5) 0.167(8) Uiso 1 1 d D
H1X H 0.8775 0.7773 0.4416 0.201 Uiso 1 1 calc R
Cl1X Cl 0.9025(2) 0.81683(17) 0.4794(2) 0.188(3) Uani 1 1 d D
Cl2X Cl 0.8234(3) 0.8137(3) 0.4357(3) 0.303(6) Uani 1 1 d D
Cl3X Cl 0.8390(2) 0.7684(2) 0.4937(2) 0.214(3) Uani 1 1 d D
C1Z C 0.4470(9) 0.9398(7) 0.6246(8) 0.202(11) Uiso 1 1 d .
H1Z H 0.4776 0.9419 0.6193 0.243 Uiso 1 1 calc R
Cl1Z Cl 0.4323(2) 0.9678(3) 0.6632(4) 0.347(8) Uani 1 1 d .
Cl2Z Cl 0.4165(2) 0.9491(2) 0.5821(3) 0.242(4) Uani 1 1 d .
Cl3Z Cl 0.43559(15) 0.90086(14) 0.6358(2) 0.159(2) Uani 1 1 d .
C1D C 0.3639(6) 0.7861(5) 0.8003(6) 0.129(6) Uiso 1 1 d .
H1D H 0.3789 0.7711 0.8172 0.154 Uiso 1 1 calc R
Cl1D Cl 0.3251(2) 0.80605(18) 0.8273(2) 0.190(3) Uani 1 1 d .
Cl2D Cl 0.40085(17) 0.81122(16) 0.78148(16) 0.157(2) Uani 1 1 d .
Cl3D Cl 0.33646(18) 0.76374(17) 0.76493(19) 0.173(2) Uani 1 1 d .
C1A C 0.4664(8) 0.5625(4) 0.5857(5) 0.231(13) Uiso 1 1 d D
H1A H 0.4977 0.5621 0.5837 0.277 Uiso 1 1 calc R
Cl1A Cl 0.4506(3) 0.5306(3) 0.6160(4) 0.381(9) Uani 1 1 d D
Cl2A Cl 0.45089(19) 0.60019(19) 0.6039(3) 0.222(4) Uani 1 1 d D
Cl3A Cl 0.4446(2) 0.5591(3) 0.5397(3) 0.317(7) Uani 1 1 d D
C1E C 0.3992(5) 0.7025(4) 0.6418(4) 0.099(5) Uiso 1 1 d .
H1E H 0.3767 0.6879 0.6326 0.119 Uiso 1 1 calc R
Cl1E Cl 0.44443(17) 0.68104(15) 0.6542(2) 0.168(2) Uani 1 1 d .
Cl2E Cl 0.38020(19) 0.72455(17) 0.6806(2) 0.183(3) Uani 1 1 d .
Cl3E Cl 0.41323(18) 0.72809(19) 0.6060(2) 0.191(3) Uani 1 1 d .
C1F C 0.2417(6) 0.4595(4) 0.7723(6) 0.204(11) Uiso 1 1 d D
H1F H 0.2621 0.4554 0.7931 0.245 Uiso 1 1 calc R
Cl1F Cl 0.2344(3) 0.5009(2) 0.7646(3) 0.280(5) Uani 1 1 d D
Cl2F Cl 0.1906(3) 0.4443(2) 0.7825(4) 0.327(7) Uani 1 1 d D
Cl3F Cl 0.2586(5) 0.4427(3) 0.7296(4) 0.376(8) Uani 1 1 d D
C1G C 0.6455(6) 0.9364(5) 0.4492(6) 0.146(7) Uiso 1 1 d .
H1G H 0.6523 0.9489 0.4721 0.175 Uiso 1 1 calc R
Cl1G Cl 0.6154(2) 0.95826(18) 0.4158(2) 0.193(3) Uani 1 1 d .
Cl2G Cl 0.6928(2) 0.92227(19) 0.42634(18) 0.194(3) Uani 1 1 d .
Cl3G Cl 0.6169(2) 0.9009(2) 0.4603(3) 0.254(5) Uani 1 1 d .

loop_
_atom_site_aniso_label
_atom_site_aniso_U_11
_atom_site_aniso_U_22
_atom_site_aniso_U_33
_atom_site_aniso_U_23
_atom_site_aniso_U_13
_atom_site_aniso_U_12
Ru1A 0.0842(7) 0.0814(9) 0.0881(9) -0.0045(7) -0.0034(6) 0.0006(6)
Ru2A 0.1106(9) 0.1059(11) 0.0972(11) 0.0170(8) 0.0158(8) 0.0321(8)
Ru1B 0.0701(6) 0.1162(11) 0.0619(8) -0.0135(7) -0.0064(5) 0.0055(6)
Ru2B 0.0831(7) 0.1330(12) 0.0520(7) 0.0056(7) -0.0019(5) -0.0138(7)
Ru1C 0.0913(7) 0.0872(9) 0.0649(8) -0.0035(6) -0.0016(6) 0.0034(6)
Ru2C 0.0823(7) 0.0865(9) 0.0847(9) -0.0028(7) -0.0048(6) -0.0018(6)
Ru1F 0.0864(8) 0.0751(9) 0.1318(13) -0.0004(8) 0.0003(7) -0.0001(6)
Ru2F 0.1108(10) 0.1089(12) 0.1203(13) -0.0048(9) -0.0104(9) -0.0334(8)
Ru1G 0.0712(6) 0.1115(10) 0.0630(8) -0.0077(7) -0.0061(5) 0.0050(6)
Ru2G 0.0731(6) 0.1264(11) 0.0602(8) 0.0000(7) -0.0052(5) 0.0019(6)
Ru1H 0.0778(7) 0.0780(9) 0.0792(8) 0.0014(6) -0.0177(6) -0.0033(6)
Ru2H 0.0708(6) 0.0756(8) 0.0683(8) 0.0012(6) -0.0064(5) 0.0020(5)
Cl1O 0.105(3) 0.156(5) 0.108(4) -0.018(3) -0.016(2) -0.006(3)
Cl2O 0.101(3) 0.148(5) 0.154(5) -0.007(3) -0.041(3) -0.018(3)
Cl3O 0.143(4) 0.168(5) 0.108(4) -0.013(3) 0.030(3) -0.037(3)
Cl1S 0.115(3) 0.146(5) 0.147(5) -0.014(3) 0.026(3) 0.024(3)
Cl2S 0.112(3) 0.139(4) 0.097(3) -0.009(3) 0.014(2) 0.007(3)
Cl3S 0.148(4) 0.164(5) 0.102(4) -0.010(3) -0.039(3) 0.029(3)
Cl1M 0.308(10) 0.285(11) 0.172(8) 0.052(7) -0.041(7) 0.010(8)
Cl2M 0.350(11) 0.197(8) 0.196(8) -0.037(6) 0.157(8) -0.011(7)
Cl3M 0.375(12) 0.187(8) 0.289(11) -0.060(7) 0.192(10) -0.071(8)
Cl1N 0.154(5) 0.217(8) 0.269(9) 0.048(7) -0.083(5) 0.002(5)
Cl2N 0.157(5) 0.233(8) 0.208(7) -0.044(6) -0.023(5) -0.055(5)
Cl3N 0.131(4) 0.180(6) 0.258(8) 0.010(5) 0.013(5) 0.040(4)
Cl1P 0.240(8) 0.275(10) 0.173(7) 0.068(6) -0.035(6) -0.073(7)
Cl2P 0.350(10) 0.193(7) 0.149(6) -0.025(5) 0.047(6) -0.134(7)
Cl3P 0.190(5) 0.213(7) 0.123(5) 0.022(4) 0.008(4) -0.029(5)
Cl1Q 0.209(9) 0.315(14) 0.56(2) 0.017(15) 0.005(11) 0.053(9)
Cl2Q 0.146(5) 0.230(9) 0.382(14) -0.038(8) 0.053(7) -0.014(5)
Cl3Q 0.242(10) 0.60(2) 0.380(17) -0.222(17) 0.080(10) 0.116(12)
Cl1R 0.437(16) 0.259(11) 0.292(13) -0.063(10) 0.152(12) 0.048(11)
Cl2R 0.252(9) 0.158(7) 0.376(14) -0.002(8) -0.014(9) -0.029(6)
Cl3R 0.334(11) 0.166(7) 0.234(9) 0.022(6) 0.053(8) -0.048(7)
Cl1T 0.187(6) 0.262(9) 0.169(7) -0.020(6) 0.010(5) -0.033(6)
Cl2T 0.166(5) 0.167(6) 0.158(6) 0.001(4) -0.022(4) -0.020(4)
Cl3T 0.239(7) 0.175(7) 0.228(8) 0.055(6) -0.057(6) -0.089(6)
Cl1U 0.095(3) 0.199(6) 0.239(8) -0.024(5) -0.027(4) -0.013(3)
Cl2U 0.211(6) 0.221(8) 0.159(6) -0.046(5) -0.012(5) 0.011(5)
Cl3U 0.187(6) 0.251(9) 0.479(16) -0.153(10) 0.180(9) -0.030(6)
Cl1V 0.193(7) 0.253(10) 0.323(12) 0.087(9) 0.047(7) 0.041(6)
Cl2V 0.243(8) 0.243(11) 0.339(13) 0.095(9) -0.067(8) 0.027(7)
Cl3V 0.423(16) 0.322(14) 0.191(10) 0.025(9) 0.049(10) -0.006(12)
Cl1W 0.143(4) 0.116(4) 0.138(4) 0.002(3) -0.019(3) 0.008(3)
Cl2W 0.352(10) 0.141(6) 0.114(5) 0.004(4) -0.033(5) 0.041(6)
Cl3W 0.163(5) 0.115(4) 0.264(8) 0.042(5) -0.093(5) -0.010(3)
Cl1X 0.189(6) 0.199(7) 0.175(6) -0.045(5) 0.048(5) -0.021(5)
Cl2X 0.335(12) 0.301(13) 0.273(12) -0.080(9) -0.071(9) 0.138(10)
Cl3X 0.164(5) 0.288(9) 0.192(7) -0.013(6) 0.081(5) -0.033(5)
Cl1Z 0.133(5) 0.462(17) 0.447(17) -0.256(14) 0.063(7) -0.042(7)
Cl2Z 0.165(5) 0.238(8) 0.320(11) 0.121(8) -0.115(6) -0.010(5)
Cl3Z 0.104(3) 0.150(5) 0.222(7) 0.036(4) -0.023(3) -0.013(3)
Cl1D 0.193(6) 0.198(7) 0.180(7) -0.010(5) 0.010(5) 0.030(5)
Cl2D 0.155(4) 0.204(6) 0.111(4) 0.035(4) -0.032(3) -0.037(4)
Cl3D 0.145(4) 0.204(7) 0.170(6) -0.013(5) -0.063(4) -0.011(4)
Cl1A 0.226(9) 0.327(14) 0.59(2) 0.230(15) -0.082(11) -0.107(9)
Cl2A 0.139(4) 0.221(8) 0.305(10) -0.106(7) -0.065(5) 0.029(5)
Cl3A 0.146(5) 0.411(15) 0.393(15) -0.229(13) -0.074(7) -0.009(7)
Cl1E 0.129(4) 0.167(6) 0.207(7) -0.003(5) -0.002(4) 0.041(4)
Cl2E 0.166(5) 0.199(7) 0.186(7) -0.016(5) 0.062(5) 0.023(4)
Cl3E 0.133(4) 0.267(8) 0.173(6) 0.090(6) 0.016(4) -0.009(4)
Cl1F 0.232(8) 0.191(8) 0.416(15) 0.107(9) -0.004(9) -0.042(6)
Cl2F 0.202(7) 0.246(10) 0.531(19) 0.204(12) -0.124(10) -0.069(7)
Cl3F 0.479(19) 0.332(16) 0.314(16) 0.078(12) -0.152(14) 0.072(14)
Cl1G 0.200(6) 0.200(7) 0.176(6) 0.070(5) -0.079(5) -0.011(5)
Cl2G 0.248(7) 0.230(8) 0.104(5) -0.009(4) -0.019(5) 0.027(6)
Cl3G 0.211(7) 0.217(8) 0.332(12) 0.137(8) -0.128(7) -0.069(6)

loop_
_atom_type_symbol
_atom_type_description
_atom_type_scat_dispersion_real
_atom_type_scat_dispersion_imag
_atom_type_scat_source
C C 0.0033 0.0016 'International Tables Vol C Tables 4.2.6.8 and 6.1.1.4'
H H 0.0000 0.0000 'International Tables Vol C Tables 4.2.6.8 and 6.1.1.4'
N N 0.0061 0.0033 'International Tables Vol C Tables 4.2.6.8 and 6.1.1.4'
O O 0.0106 0.0060 'International Tables Vol C Tables 4.2.6.8 and 6.1.1.4'
Cl Cl 0.1484 0.1585 'International Tables Vol C Tables 4.2.6.8 and 6.1.1.4'
Ru Ru -1.2594 0.8363 'International Tables Vol C Tables 4.2.6.8 and 6.1.1.4'

loop_
_geom_angle_atom_site_label_1
_geom_angle_atom_site_label_2
_geom_angle_atom_site_label_3
_geom_angle
O30A Ru1A O50A 76.9(3)
O30A Ru1A N20D 84.7(4)
O50A Ru1A N20D 82.7(4)
O30A Ru1A C14A 104.3(4)
O50A Ru1A C14A 107.5(4)
N20D Ru1A C14A 167.5(4)
O30A Ru1A C11A 143.9(4)
O50A Ru1A C11A 136.6(4)
N20D Ru1A C11A 87.1(4)
C14A Ru1A C11A 80.6(3)
C16A C11A C12A 118.5(7)
C16A C11A C10A 120.4(9)
C12A C11A C10A 121.0(9)
C16A C11A Ru1A 70.8(4)
C12A C11A Ru1A 71.1(4)
C10A C11A Ru1A 130.2(3)
C11A C12A C13A 121.3(7)
C14A C13A C12A 119.1(8)
C13A C14A C15A 120.2(7)
C13A C14A C17A 119.3(8)
C15A C14A C17A 120.4(8)
C13A C14A Ru1A 71.5(4)
C15A C14A Ru1A 71.3(4)
C17A C14A Ru1A 132.4(8)
C16A C15A C14A 119.0(8)
C11A C16A C15A 121.9(8)
C19A C17A C14A 109.7(10)
C19A C17A C18A 110.0(11)
C14A C17A C18A 104.7(9)
O64A Ru2A O44A 76.1(4)
O64A Ru2A N20E 82.3(4)
O44A Ru2A N20E 85.2(4)
O64A Ru2A C21A 106.6(5)
O44A Ru2A C21A 98.8(5)
N20E Ru2A C21A 170.9(5)
O64A Ru2A C24A 138.5(5)
O44A Ru2A C24A 144.7(5)
N20E Ru2A C24A 92.4(5)
C21A Ru2A C24A 79.6(5)
C22A C21A C26A 119.7(12)
C22A C21A C20A 124.3(14)
C26A C21A C20A 116.0(13)
C22A C21A Ru2A 70.5(7)
C26A C21A Ru2A 73.2(8)
C20A C21A Ru2A 129.9(4)
C21A C22A C23A 120.6(14)
C24A C23A C22A 117.0(13)
C23A C24A C25A 121.7(11)
C23A C24A C27A 116.0(12)
C25A C24A C27A 122.1(12)
C23A C24A Ru2A 71.0(8)
C25A C24A Ru2A 71.7(8)
C27A C24A Ru2A 126.7(10)
C26A C25A C24A 119.6(13)
C25A C26A C21A 121.2(14)
C29A C27A C24A 107.9(15)
C29A C27A C28A 109.1(16)
C24A C27A C28A 102.4(14)
C31A O30A Ru1A 128.5(6)
O32A C31A O30A 125.0(8)
O32A C31A C33A 117.9(7)
O30A C31A C33A 117.1(7)
O34A C33A C37A 107.8(6)
O34A C33A C31A 117.7(6)
C37A C33A C31A 134.5(7)
C33A O34A C35A 109.2(6)
C36A C35A O34A 107.4(6)
C36A C35A C42A 136.6(7)
O34A C35A C42A 116.0(6)
C35A C36A O40A 128.1(8)
C35A C36A C37A 108.0(6)
O40A C36A C37A 123.9(7)
C33A C37A O38A 127.1(8)
C33A C37A C36A 107.4(6)
O38A C37A C36A 125.4(7)
C37A O38A C39A 114.6(10)
C41A O40A C36A 116.6(10)
O43A C42A O44A 125.6(8)
O43A C42A C35A 118.6(8)
O44A C42A C35A 115.8(7)
C42A O44A Ru2A 124.8(6)
C51A O50A Ru1A 124.8(7)
O52A C51A O50A 126.6(11)
O52A C51A C53A 119.8(11)
O50A C51A C53A 113.6(10)
O54A C53A C57A 107.2(9)
O54A C53A C51A 119.0(10)
C57A C53A C51A 133.8(10)
C53A O54A C55A 110.0(9)
C56A C55A O54A 106.1(9)
C56A C55A C62A 137.1(11)
O54A C55A C62A 116.4(10)
C55A C56A C57A 109.1(10)
C55A C56A O60A 120.8(11)
C57A C56A O60A 130.0(11)
C53A C57A C56A 107.5(10)
C53A C57A O58A 126.0(11)
C56A C57A O58A 126.2(12)
C57A O58A C59A 114.2(14)
C61A O60A C56A 116.1(16)
O64A C62A O63A 123.3(12)
O64A C62A C55A 118.8(12)
O63A C62A C55A 117.7(12)
C62A O64A Ru2A 129.6(9)
O50B Ru1B O30B 77.0(3)
O50B Ru1B N30D 83.3(4)
O30B Ru1B N30D 83.5(4)
O50B Ru1B C11B 140.2(4)
O30B Ru1B C11B 141.1(4)
N30D Ru1B C11B 89.6(4)
O50B Ru1B C14B 103.8(4)
O30B Ru1B C14B 107.3(4)
N30D Ru1B C14B 168.1(4)
C11B Ru1B C14B 78.8(4)
C16B C11B C12B 120.2(11)
C16B C11B C10B 123.5(11)
C12B C11B C10B 116.3(11)
C16B C11B Ru1B 71.2(6)
C12B C11B Ru1B 71.0(6)
C10B C11B Ru1B 129.7(4)
C11B C12B C13B 119.4(11)
C14B C13B C12B 119.2(11)
C15B C14B C13B 120.9(11)
C15B C14B C17B 123.0(11)
C13B C14B C17B 115.8(11)
C15B C14B Ru1B 71.3(7)
C13B C14B Ru1B 69.3(7)
C17B C14B Ru1B 127.3(9)
C14B C15B C16B 118.3(11)
C11B C16B C15B 121.8(12)
C19B C17B C14B 115.1(14)
C19B C17B C18B 106.4(15)
C14B C17B C18B 101.7(13)
O64B Ru2B O44B 75.0(3)
O64B Ru2B N30E 84.1(4)
O44B Ru2B N30E 85.7(4)
O64B Ru2B C21B 105.9(4)
O44B Ru2B C21B 100.6(4)
N30E Ru2B C21B 169.2(4)
O64B Ru2B C24B 138.7(4)
O44B Ru2B C24B 145.1(4)
N30E Ru2B C24B 89.2(4)
C21B Ru2B C24B 80.6(4)
C22B C21B C26B 117.9(11)
C22B C21B C20B 118.9(12)
C26B C21B C20B 123.2(12)
C22B C21B Ru2B 70.3(6)
C26B C21B Ru2B 71.3(7)
C20B C21B Ru2B 130.0(4)
C21B C22B C23B 124.3(11)
C24B C23B C22B 115.6(11)
C25B C24B C23B 121.0(10)
C25B C24B C27B 119.1(12)
C23B C24B C27B 119.8(11)
C25B C24B Ru2B 69.8(8)
C23B C24B Ru2B 71.7(7)
C27B C24B Ru2B 130.9(10)
C24B C25B C26B 121.0(12)
C21B C26B C25B 120.1(12)
C29B C27B C28B 109.1(17)
C29B C27B C24B 110.1(16)
C28B C27B C24B 106.2(14)
C31B O30B Ru1B 124.2(7)
O32B C31B O30B 128.5(10)
O32B C31B C33B 117.5(10)
O30B C31B C33B 114.0(9)
C37B C33B O34B 106.3(8)
C37B C33B C31B 137.2(10)
O34B C33B C31B 115.8(9)
C33B O34B C35B 110.3(8)
C36B C35B O34B 106.6(8)
C36B C35B C42B 136.5(10)
O34B C35B C42B 116.8(9)
C35B C36B C37B 107.5(9)
C35B C36B O40B 129.6(10)
C37B C36B O40B 122.8(10)
C33B C37B O38B 131.7(11)
C33B C37B C36B 109.3(9)
O38B C37B C36B 118.5(10)
C39B O38B C37B 113.8(13)
C36B O40B C41B 110.0(12)
O44B C42B O43B 126.3(10)
O44B C42B C35B 117.2(9)
O43B C42B C35B 116.0(10)
C42B O44B Ru2B 124.1(7)
C51B O50B Ru1B 129.2(7)
O52B C51B O50B 123.0(11)
O52B C51B C53B 120.2(11)
O50B C51B C53B 116.6(10)
C57B C53B O54B 108.7(9)
C57B C53B C51B 134.7(11)
O54B C53B C51B 116.0(10)
C53B O54B C55B 107.7(8)
C56B C55B O54B 107.6(9)
C56B C55B C62B 135.7(11)
O54B C55B C62B 116.7(10)
C55B C56B C57B 108.0(11)
C55B C56B O60B 128.0(13)
C57B C56B O60B 123.7(12)
C53B C57B C56B 108.0(10)
C53B C57B O58B 128.5(12)
C56B C57B O58B 123.5(12)
C57B O58B C59B 107.1(15)
C61B O60B C56B 111.1(16)
O63B C62B O64B 124.6(12)
O63B C62B C55B 118.8(12)
O64B C62B C55B 116.5(11)
C62B O64B Ru2B 127.3(8)
O50C Ru1C O30C 75.9(3)
O50C Ru1C N40D 83.1(4)
O30C Ru1C N40D 82.2(4)
O50C Ru1C C14C 104.3(4)
O30C Ru1C C14C 109.6(4)
N40D Ru1C C14C 167.2(4)
O50C Ru1C C11C 145.3(4)
O30C Ru1C C11C 136.1(4)
N40D Ru1C C11C 88.4(4)
C14C Ru1C C11C 79.6(4)
C12C C11C C16C 117.8(11)
C12C C11C C10C 122.7(12)
C16C C11C C10C 119.5(12)
C12C C11C Ru1C 70.2(7)
C16C C11C Ru1C 69.1(7)
C10C C11C Ru1C 131.5(4)
C11C C12C C13C 122.9(13)
C14C C13C C12C 117.8(12)
C13C C14C C15C 120.5(11)
C13C C14C C17C 113.9(13)
C15C C14C C17C 125.6(12)
C13C C14C Ru1C 72.0(8)
C15C C14C Ru1C 71.1(8)
C17C C14C Ru1C 127.4(11)
C16C C15C C14C 117.8(11)
C15C C16C C11C 123.2(12)
C19C C17C C14C 105.1(16)
C19C C17C C18C 107.7(18)
C14C C17C C18C 106.4(15)
O64C Ru2C N40E 84.2(4)
O64C Ru2C O44C 76.6(3)
N40E Ru2C O44C 84.4(4)
O64C Ru2C C21C 105.0(4)
N40E Ru2C C21C 169.2(4)
O44C Ru2C C21C 102.9(4)
O64C Ru2C C24C 138.9(4)
N40E Ru2C C24C 89.4(4)
O44C Ru2C C24C 143.1(4)
C21C Ru2C C24C 80.0(4)
C26C C21C C22C 118.4(11)
C26C C21C C20C 120.5(13)
C22C C21C C20C 121.1(13)
C26C C21C Ru2C 72.9(7)
C22C C21C Ru2C 69.8(7)
C20C C21C Ru2C 129.4(4)
C21C C22C C23C 122.1(12)
C24C C23C C22C 117.0(12)
C25C C24C C23C 120.7(10)
C25C C24C C27C 118.7(11)
C23C C24C C27C 120.6(11)
C25C C24C Ru2C 72.0(7)
C23C C24C Ru2C 71.2(7)
C27C C24C Ru2C 131.6(9)
C24C C25C C26C 120.0(12)
C21C C26C C25C 121.7(13)
C29C C27C C28C 110.8(17)
C29C C27C C24C 108.6(15)
C28C C27C C24C 109.9(14)
C31C O30C Ru1C 125.1(7)
O32C C31C O30C 126.4(10)
O32C C31C C33C 118.6(10)
O30C C31C C33C 115.0(9)
C37C C33C O34C 108.7(8)
C37C C33C C31C 134.2(10)
O34C C33C C31C 117.0(9)
C33C O34C C35C 108.0(8)
C36C C35C O34C 107.1(8)
C36C C35C C42C 136.4(10)
O34C C35C C42C 116.4(9)
C35C C36C C37C 108.8(9)
C35C C36C O40C 126.3(10)
C37C C36C O40C 124.9(10)
C33C C37C C36C 107.3(9)
C33C C37C O38C 125.6(10)
C36C C37C O38C 126.8(10)
C37C O38C C39C 111.3(14)
C36C O40C C41C 112.8(15)
O43C C42C O44C 122.1(10)
O43C C42C C35C 120.1(10)
O44C C42C C35C 117.8(10)
C42C O44C Ru2C 128.9(7)
C51C O50C Ru1C 126.7(8)
O52C C51C O50C 123.1(11)
O52C C51C C53C 121.8(11)
O50C C51C C53C 114.6(10)
C57C C53C O54C 106.6(9)
C57C C53C C51C 134.1(11)
O54C C53C C51C 119.3(10)
C53C O54C C55C 110.3(8)
C56C C55C O54C 106.0(9)
C56C C55C C62C 136.0(10)
O54C C55C C62C 117.9(9)
C55C C56C C57C 108.2(9)
C55C C56C O60C 125.5(11)
C57C C56C O60C 126.0(11)
C53C C57C O58C 128.3(11)
C53C C57C C56C 108.8(10)
O58C C57C C56C 123.0(11)
C57C O58C C59C 111.4(15)
C61C O60C C56C 111.3(12)
O63C C62C O64C 124.3(10)
O63C C62C C55C 119.9(10)
O64C C62C C55C 115.7(9)
C62C O64C Ru2C 126.6(7)
N11D C10D N15D 124.2(12)
N11D C10D C23D 118.2(12)
N15D C10D C23D 117.5(12)
C10D N11D C12D 117.4(11)
N11D C12D N13D 123.0(12)
N11D C12D C43D 119.3(12)
N13D C12D C43D 117.6(11)
C14D N13D C12D 113.8(11)
N15D C14D N13D 126.4(12)
N15D C14D C33D 118.7(12)
N13D C14D C33D 114.7(12)
C10D N15D C14D 115.1(11)
C21D N20D C25D 117.8(12)
C21D N20D Ru1A 122.1(9)
C25D N20D Ru1A 120.0(9)
N20D C21D C22D 123.2(13)
C21D C22D C23D 119.5(13)
C24D C23D C10D 123.5(12)
C24D C23D C22D 115.5(12)
C10D C23D C22D 120.9(12)
C25D C24D C23D 121.8(14)
C24D C25D N20D 122.0(14)
C31D N30D C35D 117.8(12)
C31D N30D Ru1B 122.3(9)
C35D N30D Ru1B 119.7(9)
N30D C31D C32D 124.8(13)
C31D C32D C33D 115.0(13)
C34D C33D C32D 119.9(14)
C34D C33D C14D 120.6(13)
C32D C33D C14D 119.4(13)
C33D C34D C35D 118.7(13)
N30D C35D C34D 123.4(13)
C45D N40D C41D 118.3(11)
C45D N40D Ru1C 120.9(9)
C41D N40D Ru1C 120.3(8)
C42D C41D N40D 120.8(13)
C41D C42D C43D 120.3(13)
C44D C43D C42D 116.2(12)
C44D C43D C12D 122.7(11)
C42D C43D C12D 120.9(11)
C45D C44D C43D 122.5(14)
C44D C45D N40D 121.9(14)
N11E C10E N15E 125.8(12)
N11E C10E C23E 117.9(12)
N15E C10E C23E 116.3(12)
C12E N11E C10E 116.3(12)
N11E C12E N13E 123.3(12)
N11E C12E C43E 118.9(11)
N13E C12E C43E 117.7(11)
C14E N13E C12E 115.0(11)
N13E C14E N15E 126.7(12)
N13E C14E C33E 117.9(12)
N15E C14E C33E 115.2(11)
C14E N15E C10E 112.9(11)
C25E N20E C21E 115.0(13)
C25E N20E Ru2A 124.0(10)
C21E N20E Ru2A 121.0(10)
N20E C21E C22E 124.2(15)
C23E C22E C21E 118.9(15)
C22E C23E C24E 117.2(14)
C22E C23E C10E 119.3(13)
C24E C23E C10E 123.4(13)
C23E C24E C25E 121.3(14)
N20E C25E C24E 123.3(15)
C35E N30E C31E 116.9(14)
C35E N30E Ru2B 122.1(11)
C31E N30E Ru2B 121.0(10)
C32E C31E N30E 121.6(14)
C33E C32E C31E 121.1(14)
C34E C33E C32E 118.3(14)
C34E C33E C14E 120.4(13)
C32E C33E C14E 121.0(12)
C33E C34E C35E 119.4(14)
N30E C35E C34E 122.6(15)
C45E N40E C41E 117.8(12)
C45E N40E Ru2C 121.9(9)
C41E N40E Ru2C 120.3(10)
N40E C41E C42E 122.0(14)
C43E C42E C41E 119.0(13)
C44E C43E C42E 120.1(12)
C44E C43E C12E 119.0(11)
C42E C43E C12E 120.9(11)
C43E C44E C45E 117.5(12)
N40E C45E C44E 123.6(13)
O50F Ru1F N20I 81.6(4)
O50F Ru1F O30F 76.6(4)
N20I Ru1F O30F 84.8(4)
O50F Ru1F C14F 110.8(5)
N20I Ru1F C14F 167.5(5)
O30F Ru1F C14F 99.5(5)
O50F Ru1F C11F 133.2(4)
N20I Ru1F C11F 89.6(4)
O30F Ru1F C11F 148.5(4)
C14F Ru1F C11F 80.6(5)
C16F C11F C12F 117.7(11)
C16F C11F C10F 123.2(12)
C12F C11F C10F 119.2(12)
C16F C11F Ru1F 69.5(7)
C12F C11F Ru1F 70.7(7)
C10F C11F Ru1F 131.0(4)
C11F C12F C13F 121.9(12)
C14F C13F C12F 118.5(12)
C15F C14F C13F 119.3(11)
C15F C14F C17F 124.6(13)
C13F C14F C17F 116.0(12)
C15F C14F Ru1F 69.8(9)
C13F C14F Ru1F 71.7(9)
C17F C14F Ru1F 127.8(11)
C14F C15F C16F 120.0(13)
C11F C16F C15F 122.6(12)
C19F C17F C18F 113.8(18)
C19F C17F C14F 116.8(17)
C18F C17F C14F 104.5(14)
O44F Ru2F O64F 77.6(4)
O44F Ru2F N20J 83.1(4)
O64F Ru2F N20J 84.6(4)
O44F Ru2F C21F 104.3(5)
O64F Ru2F C21F 100.7(5)
N20J Ru2F C21F 171.6(5)
O44F Ru2F C24F 140.4(5)
O64F Ru2F C24F 141.2(5)
N20J Ru2F C24F 91.8(5)
C21F Ru2F C24F 80.1(5)
C26F C21F C22F 118.4(12)
C26F C21F C20F 122.7(14)
C22F C21F C20F 118.9(14)
C26F C21F Ru2F 72.0(8)
C22F C21F Ru2F 70.9(8)
C20F C21F Ru2F 129.4(4)
C21F C22F C23F 122.6(14)
C24F C23F C22F 116.9(13)
C25F C24F C23F 121.1(12)
C25F C24F C27F 124.6(12)
C23F C24F C27F 114.3(12)
C25F C24F Ru2F 70.4(9)
C23F C24F Ru2F 72.3(9)
C27F C24F Ru2F 128.8(10)
C24F C25F C26F 120.1(13)
C21F C26F C25F 120.7(14)
C29F C27F C24F 112.9(15)
C29F C27F C28F 111.4(15)
C24F C27F C28F 107.8(13)
C31F O30F Ru1F 126.0(8)
O32F C31F O30F 127.7(10)
O32F C31F C33F 117.1(10)
O30F C31F C33F 113.8(10)
O34F C33F C37F 109.2(9)
O34F C33F C31F 118.0(9)
C37F C33F C31F 132.8(10)
C33F O34F C35F 108.5(8)
C36F C35F O34F 107.3(9)
C36F C35F C42F 136.8(11)
O34F C35F C42F 115.9(9)
C35F C36F C37F 108.2(10)
C35F C36F O40F 129.0(11)
C37F C36F O40F 122.3(11)
C33F C37F C36F 106.8(10)
C33F C37F O38F 126.9(11)
C36F C37F O38F 126.0(10)
C37F O38F C39F 110.9(13)
C41F O40F C36F 112.2(13)
O43F C42F O44F 126.3(11)
O43F C42F C35F 117.5(11)
O44F C42F C35F 116.2(10)
C42F O44F Ru2F 126.5(8)
C51F O50F Ru1F 125.4(9)
O52F C51F O50F 126.1(13)
O52F C51F C53F 118.4(12)
O50F C51F C53F 115.2(12)
O54F C53F C57F 106.9(11)
O54F C53F C51F 117.0(11)
C57F C53F C51F 134.1(13)
C53F O54F C55F 110.3(10)
C56F C55F O54F 106.3(10)
C56F C55F C62F 135.1(13)
O54F C55F C62F 117.2(11)
C55F C56F C57F 108.2(12)
C55F C56F O60F 121.8(15)
C57F C56F O60F 128.3(14)
C53F C57F C56F 107.0(12)
C53F C57F O58F 126.1(14)
C56F C57F O58F 126.1(14)
C57F O58F C59F 109.2(16)
C61F O60F C56F 107.5(17)
O63F C62F O64F 123.2(12)
O63F C62F C55F 118.6(12)
O64F C62F C55F 117.1(12)
C62F O64F Ru2F 129.0(9)
O30G Ru1G O50G 76.6(4)
O30G Ru1G N30I 84.4(4)
O50G Ru1G N30I 83.6(4)
O30G Ru1G C14G 104.2(4)
O50G Ru1G C14G 104.2(4)
N30I Ru1G C14G 169.4(4)
O30G Ru1G C11G 138.8(4)
O50G Ru1G C11G 143.0(4)
N30I Ru1G C11G 88.8(4)
C14G Ru1G C11G 80.6(4)
C12G C11G C16G 119.2(11)
C12G C11G C10G 119.3(11)
C16G C11G C10G 121.4(11)
C12G C11G Ru1G 71.5(6)
C16G C11G Ru1G 69.9(7)
C10G C11G Ru1G 131.5(4)
C11G C12G C13G 121.3(12)
C14G C13G C12G 119.5(12)
C13G C14G C15G 119.9(11)
C13G C14G C17G 113.1(11)
C15G C14G C17G 126.8(11)
C13G C14G Ru1G 72.4(7)
C15G C14G Ru1G 70.2(7)
C17G C14G Ru1G 125.0(10)
C14G C15G C16G 119.5(12)
C11G C16G C15G 120.6(12)
C19G C17G C18G 113.3(16)
C19G C17G C14G 113.1(16)
C18G C17G C14G 109.9(13)
O44G Ru2G O64G 75.8(4)
O44G Ru2G N30J 83.7(4)
O64G Ru2G N30J 84.1(4)
O44G Ru2G C21G 104.1(4)
O64G Ru2G C21G 102.5(4)
N30J Ru2G C21G 170.8(4)
O44G Ru2G C24G 139.4(4)
O64G Ru2G C24G 143.4(4)
N30J Ru2G C24G 89.9(4)
C21G Ru2G C24G 80.9(4)
C22G C21G C26G 117.4(11)
C22G C21G C20G 123.7(12)
C26G C21G C20G 119.0(12)
C22G C21G Ru2G 70.1(7)
C26G C21G Ru2G 70.9(7)
C20G C21G Ru2G 129.9(4)
C21G C22G C23G 122.7(12)
C24G C23G C22G 117.5(11)
C25G C24G C23G 119.2(10)
C25G C24G C27G 117.8(11)
C23G C24G C27G 123.0(11)
C25G C24G Ru2G 69.7(8)
C23G C24G Ru2G 70.0(7)
C27G C24G Ru2G 132.1(10)
C24G C25G C26G 121.6(12)
C25G C26G C21G 121.4(12)
C29G C27G C28G 112.6(17)
C29G C27G C24G 109.7(15)
C28G C27G C24G 105.8(14)
C31G O30G Ru1G 126.1(8)
O30G C31G O32G 125.5(12)
O30G C31G C33G 116.3(11)
O32G C31G C33G 117.1(12)
C37G C33G O34G 108.7(10)
C37G C33G C31G 136.2(12)
O34G C33G C31G 115.0(10)
C35G O34G C33G 108.0(9)
C36G C35G O34G 107.2(10)
C36G C35G C42G 137.2(12)
O34G C35G C42G 115.2(10)
C35G C36G C37G 108.2(12)
C35G C36G O40G 128.9(14)
C37G C36G O40G 122.0(13)
C33G C37G C36G 105.8(12)
C33G C37G O38G 129.6(14)
C36G C37G O38G 123.1(14)
C37G O38G C39G 111.3(17)
C41G O40G C36G 106.6(17)
O44G C42G O43G 125.4(12)
O44G C42G C35G 118.5(11)
O43G C42G C35G 116.1(11)
C42G O44G Ru2G 126.9(8)
C51G O50G Ru1G 126.2(8)
O50G C51G O52G 127.2(12)
O50G C51G C53G 115.6(11)
O52G C51G C53G 116.7(11)
C57G C53G O54G 108.5(10)
C57G C53G C51G 137.0(11)
O54G C53G C51G 114.5(10)
C53G O54G C55G 107.1(9)
C56G C55G O54G 108.8(9)
C56G C55G C62G 136.4(11)
O54G C55G C62G 114.7(10)
C55G C56G C57G 107.3(10)
C55G C56G O60G 126.1(11)
C57G C56G O60G 125.5(11)
C53G C57G C56G 108.1(11)
C53G C57G O58G 129.7(13)
C56G C57G O58G 122.2(12)
C57G O58G C59G 104.7(15)
C61G O60G C56G 108.6(12)
O64G C62G O63G 125.8(11)
O64G C62G C55G 118.7(10)
O63G C62G C55G 115.5(11)
C62G O64G Ru2G 127.3(8)
O30H Ru1H O50H 77.0(3)
O30H Ru1H N40I 82.7(4)
O50H Ru1H N40I 84.7(4)
O30H Ru1H C11H 133.5(4)
O50H Ru1H C11H 147.8(4)
N40I Ru1H C11H 89.2(4)
O30H Ru1H C14H 109.9(4)
O50H Ru1H C14H 99.6(4)
N40I Ru1H C14H 167.3(5)
C11H Ru1H C14H 80.9(4)
C12H C11H C16H 118.2(11)
C12H C11H C10H 124.2(12)
C16H C11H C10H 117.6(12)
C12H C11H Ru1H 70.7(7)
C16H C11H Ru1H 71.2(7)
C10H C11H Ru1H 129.9(4)
C11H C12H C13H 122.3(13)
C14H C13H C12H 118.8(12)
C15H C14H C13H 118.6(11)
C15H C14H C17H 118.9(13)
C13H C14H C17H 122.4(13)
C15H C14H Ru1H 70.4(8)
C13H C14H Ru1H 69.7(8)
C17H C14H Ru1H 129.7(11)
C16H C15H C14H 120.5(12)
C11H C16H C15H 121.6(12)
C19H C17H C14H 111.7(17)
C19H C17H C18H 106.1(17)
C14H C17H C18H 103.4(15)
N40J Ru2H O64H 83.5(4)
N40J Ru2H O44H 83.2(3)
O64H Ru2H O44H 76.8(3)
N40J Ru2H C24H 90.0(4)
O64H Ru2H C24H 140.8(4)
O44H Ru2H C24H 140.9(4)
N40J Ru2H C21H 171.1(4)
O64H Ru2H C21H 102.7(4)
O44H Ru2H C21H 104.2(3)
C24H Ru2H C21H 81.2(4)
C22H C21H C26H 118.0(10)
C22H C21H C20H 122.6(11)
C26H C21H C20H 119.4(11)
C22H C21H Ru2H 71.0(6)
C26H C21H Ru2H 70.8(6)
C20H C21H Ru2H 130.6(4)
C21H C22H C23H 122.1(11)
C24H C23H C22H 119.5(11)
C23H C24H C25H 119.5(10)
C23H C24H C27H 116.6(10)
C25H C24H C27H 123.9(11)
C23H C24H Ru2H 70.7(7)
C25H C24H Ru2H 70.9(7)
C27H C24H Ru2H 128.6(9)
C24H C25H C26H 119.6(11)
C21H C26H C25H 121.2(11)
C29H C27H C24H 112.3(14)
C29H C27H C28H 111.9(16)
C24H C27H C28H 103.3(13)
C31H O30H Ru1H 127.2(7)
O32H C31H O30H 127.5(11)
O32H C31H C33H 116.2(10)
O30H C31H C33H 116.1(9)
C37H C33H O34H 110.3(8)
C37H C33H C31H 133.9(9)
O34H C33H C31H 115.7(8)
C33H O34H C35H 107.1(7)
C36H C35H O34H 108.2(8)
C36H C35H C42H 136.0(10)
O34H C35H C42H 115.9(8)
C35H C36H C37H 108.3(9)
C35H C36H O40H 126.2(10)
C37H C36H O40H 125.4(9)
C33H C37H C36H 106.1(8)
C33H C37H O38H 123.7(10)
C36H C37H O38H 130.0(9)
C37H O38H C39H 117.5(12)
C36H O40H C41H 110.1(11)
O44H C42H O43H 125.1(10)
O44H C42H C35H 117.2(10)
O43H C42H C35H 117.7(9)
C42H O44H Ru2H 127.1(7)
C51H O50H Ru1H 126.1(7)
O52H C51H O50H 126.8(10)
O52H C51H C53H 117.3(10)
O50H C51H C53H 115.7(10)
C57H C53H O54H 108.1(8)
C57H C53H C51H 135.3(10)
O54H C53H C51H 116.6(9)
C53H O54H C55H 109.0(7)
C56H C55H O54H 107.2(8)
C56H C55H C62H 135.6(9)
O54H C55H C62H 117.0(8)
C55H C56H C57H 108.5(8)
C55H C56H O60H 127.9(9)
C57H C56H O60H 123.3(9)
C53H C57H C56H 107.2(9)
C53H C57H O58H 130.4(10)
C56H C57H O58H 122.4(9)
C57H O58H C59H 114.2(12)
C61H O60H C56H 115.2(10)
O64H C62H O63H 128.4(10)
O64H C62H C55H 114.8(8)
O63H C62H C55H 116.3(9)
C62H O64H Ru2H 126.1(7)
N15I C10I N11I 122.6(11)
N15I C10I C23I 117.9(11)
N11I C10I C23I 119.6(12)
C12I N11I C10I 115.0(11)
N11I C12I N13I 125.6(12)
N11I C12I C33I 118.1(12)
N13I C12I C33I 116.1(12)
C14I N13I C12I 114.6(11)
N15I C14I N13I 123.2(12)
N15I C14I C43I 119.5(12)
N13I C14I C43I 117.3(12)
C14I N15I C10I 118.9(11)
C25I N20I C21I 115.6(12)
C25I N20I Ru1F 123.2(10)
C21I N20I Ru1F 121.2(9)
N20I C21I C22I 123.5(12)
C23I C22I C21I 119.1(13)
C22I C23I C24I 115.4(13)
C22I C23I C10I 120.4(12)
C24I C23I C10I 123.8(12)
C25I C24I C23I 121.6(14)
N20I C25I C24I 124.7(15)
C35I N30I C31I 121.4(12)
C35I N30I Ru1G 121.9(9)
C31I N30I Ru1G 116.6(9)
N30I C31I C32I 117.7(12)
C31I C32I C33I 121.4(13)
C34I C33I C32I 119.2(13)
C34I C33I C12I 120.5(13)
C32I C33I C12I 120.0(12)
C33I C34I C35I 117.4(14)
N30I C35I C34I 122.9(14)
C41I N40I C45I 120.1(12)
C41I N40I Ru1H 120.3(9)
C45I N40I Ru1H 119.5(9)
N40I C41I C42I 121.5(12)
C41I C42I C43I 120.7(12)
C42I C43I C44I 116.4(12)
C42I C43I C14I 122.0(11)
C44I C43I C14I 121.4(11)
C45I C44I C43I 120.2(12)
N40I C45I C44I 121.1(13)
N15J C10J C23J 119.8(11)
N15J C10J N11J 126.3(11)
C23J C10J N11J 113.7(11)
C12J N11J C10J 111.8(11)
N13J C12J N11J 129.7(12)
N13J C12J C33J 114.4(11)
N11J C12J C33J 115.9(11)
C12J N13J C14J 111.1(10)
N15J C14J N13J 126.4(12)
N15J C14J C43J 120.3(11)
N13J C14J C43J 113.2(11)
C10J N15J C14J 114.7(11)
C25J N20J C21J 115.8(12)
C25J N20J Ru2F 126.1(10)
C21J N20J Ru2F 118.0(10)
C22J C21J N20J 122.0(14)
C21J C22J C23J 121.2(13)
C10J C23J C22J 124.4(12)
C10J C23J C24J 121.3(13)
C22J C23J C24J 114.3(13)
C25J C24J C23J 120.8(14)
N20J C25J C24J 125.9(14)
C35J N30J C31J 119.5(12)
C35J N30J Ru2G 121.0(9)
C31J N30J Ru2G 119.5(9)
N30J C31J C32J 122.7(14)
C33J C32J C31J 116.6(14)
C32J C33J C34J 120.2(13)
C32J C33J C12J 119.1(12)
C34J C33J C12J 120.8(12)
C33J C34J C35J 119.2(13)
N30J C35J C34J 121.8(13)
C41J N40J C45J 117.1(11)
C41J N40J Ru2H 122.6(8)
C45J N40J Ru2H 119.9(8)
N40J C41J C42J 123.1(12)
C41J C42J C43J 121.5(13)
C44J C43J C14J 126.3(12)
C44J C43J C42J 113.7(13)
C14J C43J C42J 119.8(12)
C43J C44J C45J 122.5(13)
N40J C45J C44J 121.9(13)
C7K C1K C6K 119.5
C7K C1K C2K 120.3
C6K C1K C2K 120.2
C3K C2K C10K 120.5
C3K C2K C1K 119.7
C10K C2K C1K 119.8
C13K C3K C2K 119.8
C13K C3K C4K 119.6
C2K C3K C4K 120.6
C5K C4K C16K 121.5
C5K C4K C3K 118.9
C16K C4K C3K 119.6
C4K C5K C19K 119.8
C4K C5K C6K 121.7
C19K C5K C6K 118.5
C22K C6K C1K 120.3
C22K C6K C5K 120.6
C1K C6K C5K 119.0
C24K C7K C1K 118.9
C24K C7K C8K 122.4
C1K C7K C8K 118.6
C9K C8K C7K 120.5
C8K C9K C10K 122.5
C9K C10K C11K 123.5
C9K C10K C2K 118.2
C11K C10K C2K 118.2
C12K C11K C10K 121.7
C11K C12K C13K 121.0
C3K C13K C14K 119.2
C3K C13K C12K 118.8
C14K C13K C12K 122.0
C15K C14K C13K 120.4
C14K C15K C16K 122.4
C15K C16K C4K 118.8
C15K C16K C17K 124.2
C4K C16K C17K 117.0
C18K C17K C16K 122.1
C17K C18K C19K 121.6
C20K C19K C18K 122.6
C20K C19K C5K 119.6
C18K C19K C5K 117.9
C21K C20K C19K 121.6
C20K C21K C22K 120.5
C6K C22K C21K 119.1
C6K C22K C23K 118.8
C21K C22K C23K 122.1
C24K C23K C22K 120.4
C23K C24K C7K 122.0
C7L C1L C6L 119.5
C7L C1L C2L 120.3
C6L C1L C2L 120.2
C3L C2L C10L 120.5
C3L C2L C1L 119.7
C10L C2L C1L 119.8
C13L C3L C2L 119.8
C13L C3L C4L 119.6
C2L C3L C4L 120.5
C5L C4L C16L 121.5
C5L C4L C3L 118.9
C16L C4L C3L 119.6
C4L C5L C19L 119.8
C4L C5L C6L 121.7
C19L C5L C6L 118.5
C22L C6L C1L 120.3
C22L C6L C5L 120.6
C1L C6L C5L 119.0
C24L C7L C1L 118.9
C24L C7L C8L 122.4
C1L C7L C8L 118.6
C9L C8L C7L 120.5
C8L C9L C10L 122.5
C9L C10L C11L 123.5
C9L C10L C2L 118.2
C11L C10L C2L 118.2
C12L C11L C10L 121.7
C11L C12L C13L 121.0
C3L C13L C14L 119.2
C3L C13L C12L 118.8
C14L C13L C12L 122.0
C15L C14L C13L 120.4
C14L C15L C16L 122.4
C15L C16L C4L 118.7
C15L C16L C17L 124.2
C4L C16L C17L 117.0
C18L C17L C16L 122.1
C17L C18L C19L 121.6
C20L C19L C18L 122.6
C20L C19L C5L 119.6
C18L C19L C5L 117.9
C21L C20L C19L 121.6
C20L C21L C22L 120.5
C6L C22L C21L 119.1
C6L C22L C23L 118.8
C21L C22L C23L 122.1
C24L C23L C22L 120.4
C23L C24L C7L 122.0
Cl3O C1O Cl2O 111.9(7)
Cl3O C1O Cl1O 111.8(7)
Cl2O C1O Cl1O 111.5(7)
Cl1S C1S Cl3S 111.2(8)
Cl1S C1S Cl2S 112.6(9)
Cl3S C1S Cl2S 110.1(8)
Cl3M C1M Cl2M 109.3(10)
Cl3M C1M Cl1M 110.3(11)
Cl2M C1M Cl1M 112.8(11)
Cl3N C1N Cl2N 105.9(8)
Cl3N C1N Cl1N 111.7(9)
Cl2N C1N Cl1N 106.3(9)
Cl3P C1P Cl2P 110.9(9)
Cl3P C1P Cl1P 108.8(9)
Cl2P C1P Cl1P 107.9(9)
Cl3Q C1Q Cl2Q 107.4(12)
Cl3Q C1Q Cl1Q 113.3(14)
Cl2Q C1Q Cl1Q 111.4(13)
Cl3R C1R Cl1R 109.0(10)
Cl3R C1R Cl2R 108.8(11)
Cl1R C1R Cl2R 112.0(11)
Cl3T C1T Cl2T 108.9(8)
Cl3T C1T Cl1T 111.5(9)
Cl2T C1T Cl1T 108.7(9)
Cl2U C1U Cl3U 118.6(14)
Cl2U C1U Cl1U 111.2(13)
Cl3U C1U Cl1U 103.9(12)
Cl3V C1V Cl2V 118.7(15)
Cl3V C1V Cl1V 111.0(13)
Cl2V C1V Cl1V 103.6(11)
Cl3W C1W Cl2W 114.2(12)
Cl3W C1W Cl1W 109.7(10)
Cl2W C1W Cl1W 110.4(11)
Cl3X C1X Cl1X 112.7(10)
Cl3X C1X Cl2X 108.0(10)
Cl1X C1X Cl2X 110.6(10)
Cl3Z C1Z Cl2Z 106.6(15)
Cl3Z C1Z Cl1Z 112.4(16)
Cl2Z C1Z Cl1Z 109.8(16)
Cl2D C1D Cl1D 112.8(11)
Cl2D C1D Cl3D 112.3(11)
Cl1D C1D Cl3D 107.5(10)
Cl3A C1A Cl2A 107.4(10)
Cl3A C1A Cl1A 112.5(12)
Cl2A C1A Cl1A 112.1(11)
Cl3E C1E Cl1E 107.3(8)
Cl3E C1E Cl2E 109.2(9)
Cl1E C1E Cl2E 111.2(9)
Cl3F C1F Cl2F 108.2(12)
Cl3F C1F Cl1F 107.7(12)
Cl2F C1F Cl1F 105.8(10)
Cl1G C1G Cl3G 108.5(11)
Cl1G C1G Cl2G 108.1(12)
Cl3G C1G Cl2G 103.9(12)

loop_
_geom_bond_atom_site_label_1
_geom_bond_atom_site_label_2
_geom_bond_distance
Ru1A O30A 2.058(7)
Ru1A O50A 2.088(9)
Ru1A N20D 2.113(11)
Ru1A C14A 2.169(8)
Ru1A C11A 2.200(7)
C10A C11A 1.533(7)
C11A C16A 1.396(7)
C11A C12A 1.401(7)
C12A C13A 1.412(7)
C13A C14A 1.410(7)
C14A C15A 1.412(7)
C14A C17A 1.527(7)
C15A C16A 1.403(7)
C17A C19A 1.507(8)
C17A C18A 1.554(8)
Ru2A O64A 2.079(9)
Ru2A O44A 2.083(8)
Ru2A N20E 2.097(11)
Ru2A C21A 2.146(12)
Ru2A C24A 2.167(14)
C20A C21A 1.543(13)
C21A C22A 1.364(13)
C21A C26A 1.373(13)
C22A C23A 1.439(13)
C23A C24A 1.375(12)
C24A C25A 1.380(12)
C24A C27A 1.560(13)
C25A C26A 1.366(12)
C27A C29A 1.454(15)
C27A C28A 1.561(15)
O30A C31A 1.271(7)
C31A O32A 1.256(7)
C31A C33A 1.484(7)
C33A O34A 1.355(7)
C33A C37A 1.356(7)
O34A C35A 1.375(7)
C35A C36A 1.346(7)
C35A C42A 1.468(7)
C36A O40A 1.397(7)
C36A C37A 1.403(7)
C37A O38A 1.389(7)
O38A C39A 1.408(8)
O40A C41A 1.383(8)
C42A O43A 1.261(7)
C42A O44A 1.262(7)
O50A C51A 1.281(11)
C51A O52A 1.252(10)
C51A C53A 1.470(11)
C53A O54A 1.347(10)
C53A C57A 1.352(12)
O54A C55A 1.375(11)
C55A C56A 1.337(11)
C55A C62A 1.445(11)
C56A C57A 1.384(12)
C56A O60A 1.439(12)
C57A O58A 1.413(11)
O58A C59A 1.418(14)
O60A C61A 1.379(14)
C62A O64A 1.260(11)
C62A O63A 1.272(11)
Ru1B O50B 2.084(8)
Ru1B O30B 2.094(8)
Ru1B N30D 2.098(10)
Ru1B C11B 2.178(9)
Ru1B C14B 2.183(12)
C10B C11B 1.542(12)
C11B C16B 1.360(11)
C11B C12B 1.376(12)
C12B C13B 1.415(12)
C13B C14B 1.389(11)
C14B C15B 1.375(11)
C14B C17B 1.565(13)
C15B C16B 1.399(12)
C17B C19B 1.460(14)
C17B C18B 1.589(15)
Ru2B O64B 2.071(9)
Ru2B O44B 2.073(8)
Ru2B N30E 2.112(12)
Ru2B C21B 2.167(11)
Ru2B C24B 2.179(12)
C20B C21B 1.544(12)
C21B C22B 1.358(12)
C21B C26B 1.383(12)
C22B C23B 1.441(12)
C23B C24B 1.389(12)
C24B C25B 1.375(12)
C24B C27B 1.574(13)
C25B C26B 1.408(12)
C27B C29B 1.457(15)
C27B C28B 1.571(15)
O30B C31B 1.256(10)
C31B O32B 1.251(10)
C31B C33B 1.494(11)
C33B C37B 1.329(11)
C33B O34B 1.355(10)
O34B C35B 1.383(10)
C35B C36B 1.330(11)
C35B C42B 1.447(11)
C36B C37B 1.407(11)
C36B O40B 1.411(11)
C37B O38B 1.401(11)
O38B C39B 1.392(13)
O40B C41B 1.444(13)
C42B O44B 1.252(10)
C42B O43B 1.258(10)
O50B C51B 1.264(10)
C51B O52B 1.252(11)
C51B C53B 1.479(11)
C53B C57B 1.329(12)
C53B O54B 1.350(11)
O54B C55B 1.385(11)
C55B C56B 1.330(12)
C55B C62B 1.442(11)
C56B C57B 1.388(12)
C56B O60B 1.419(12)
C57B O58B 1.417(12)
O58B C59B 1.465(15)
O60B C61B 1.403(14)
C62B O63B 1.264(11)
C62B O64B 1.267(11)
Ru1C O50C 2.079(8)
Ru1C O30C 2.087(8)
Ru1C N40D 2.130(10)
Ru1C C14C 2.131(14)
Ru1C C11C 2.226(10)
C10C C11C 1.537(12)
C11C C12C 1.339(12)
C11C C16C 1.382(12)
C12C C13C 1.410(12)
C13C C14C 1.392(12)
C14C C15C 1.401(12)
C14C C17C 1.567(14)
C15C C16C 1.378(12)
C17C C19C 1.458(16)
C17C C18C 1.591(15)
Ru2C O64C 2.054(8)
Ru2C N40E 2.070(11)
Ru2C O44C 2.086(8)
Ru2C C21C 2.159(11)
Ru2C C24C 2.178(12)
C20C C21C 1.544(13)
C21C C26C 1.362(12)
C21C C22C 1.371(12)
C22C C23C 1.421(12)
C23C C24C 1.397(12)
C24C C25C 1.371(12)
C24C C27C 1.551(12)
C25C C26C 1.386(12)
C27C C29C 1.477(15)
C27C C28C 1.544(15)
O30C C31C 1.272(10)
C31C O32C 1.245(10)
C31C C33C 1.484(11)
C33C C37C 1.341(11)
C33C O34C 1.348(10)
O34C C35C 1.379(10)
C35C C36C 1.335(11)
C35C C42C 1.454(11)
C36C C37C 1.378(11)
C36C O40C 1.402(11)
C37C O38C 1.407(10)
O38C C39C 1.435(14)
O40C C41C 1.406(14)
C42C O43C 1.253(11)
C42C O44C 1.274(11)
O50C C51C 1.284(11)
C51C O52C 1.280(11)
C51C C53C 1.467(11)
C53C C57C 1.332(12)
C53C O54C 1.360(11)
O54C C55C 1.381(10)
C55C C56C 1.338(11)
C55C C62C 1.463(11)
C56C C57C 1.403(12)
C56C O60C 1.413(11)
C57C O58C 1.400(12)
O58C C59C 1.437(14)
O60C C61C 1.389(12)
C62C O63C 1.256(10)
C62C O64C 1.271(10)
C10D N11D 1.320(14)
C10D N15D 1.327(15)
C10D C23D 1.420(16)
N11D C12D 1.337(15)
C12D N13D 1.367(14)
C12D C43D 1.456(16)
N13D C14D 1.332(14)
C14D N15D 1.332(15)
C14D C33D 1.512(18)
N20D C21D 1.319(15)
N20D C25D 1.376(15)
C21D C22D 1.380(17)
C22D C23D 1.430(17)
C23D C24D 1.385(17)
C24D C25D 1.352(17)
N30D C31D 1.307(15)
N30D C35D 1.335(15)
C31D C32D 1.404(17)
C32D C33D 1.423(18)
C33D C34D 1.364(17)
C34D C35D 1.371(16)
N40D C45D 1.355(16)
N40D C41D 1.357(14)
C41D C42D 1.329(16)
C42D C43D 1.407(16)
C43D C44D 1.363(15)
C44D C45D 1.286(17)
C10E N11E 1.313(15)
C10E N15E 1.336(15)
C10E C23E 1.472(17)
N11E C12E 1.302(14)
C12E N13E 1.370(14)
C12E C43E 1.466(16)
N13E C14E 1.290(14)
C14E N15E 1.339(15)
C14E C33E 1.509(17)
N20E C25E 1.315(16)
N20E C21E 1.327(17)
C21E C22E 1.388(18)
C22E C23E 1.333(17)
C23E C24E 1.351(17)
C24E C25E 1.356(17)
N30E C35E 1.311(16)
N30E C31E 1.355(16)
C31E C32E 1.345(17)
C32E C33E 1.342(16)
C33E C34E 1.338(17)
C34E C35E 1.386(18)
N40E C45E 1.360(15)
N40E C41E 1.354(16)
C41E C42E 1.418(18)
C42E C43E 1.392(16)
C43E C44E 1.386(16)
C44E C45E 1.417(17)
Ru1F O50F 2.050(10)
Ru1F N20I 2.086(11)
Ru1F O30F 2.102(8)
Ru1F C14F 2.157(15)
Ru1F C11F 2.178(10)
C10F C11F 1.533(12)
C11F C16F 1.363(12)
C11F C12F 1.370(12)
C12F C13F 1.410(12)
C13F C14F 1.401(12)
C14F C15F 1.372(12)
C14F C17F 1.573(13)
C15F C16F 1.383(12)
C17F C19F 1.435(15)
C17F C18F 1.563(15)
Ru2F O44F 2.066(9)
Ru2F O64F 2.100(10)
Ru2F N20J 2.101(11)
Ru2F C21F 2.132(13)
Ru2F C24F 2.174(14)
C20F C21F 1.538(13)
C21F C26F 1.368(13)
C21F C22F 1.376(13)
C22F C23F 1.402(13)
C23F C24F 1.380(12)
C24F C25F 1.378(12)
C24F C27F 1.538(13)
C25F C26F 1.377(13)
C27F C29F 1.449(14)
C27F C28F 1.542(14)
O30F C31F 1.277(10)
C31F O32F 1.251(10)
C31F C33F 1.497(11)
C33F O34F 1.327(10)
C33F C37F 1.344(11)
O34F C35F 1.393(10)
C35F C36F 1.324(11)
C35F C42F 1.457(11)
C36F C37F 1.405(12)
C36F O40F 1.442(11)
C37F O38F 1.408(11)
O38F C39F 1.461(13)
O40F C41F 1.405(13)
C42F O43F 1.268(11)
C42F O44F 1.294(11)
O50F C51F 1.280(11)
C51F O52F 1.263(11)
C51F C53F 1.489(12)
C53F O54F 1.347(11)
C53F C57F 1.360(12)
O54F C55F 1.363(11)
C55F C56F 1.352(12)
C55F C62F 1.431(12)
C56F C57F 1.390(13)
C56F O60F 1.436(13)
C57F O58F 1.430(12)
O58F C59F 1.471(15)
O60F C61F 1.405(15)
C62F O63F 1.261(11)
C62F O64F 1.284(11)
Ru1G O30G 2.066(9)
Ru1G O50G 2.081(9)
Ru1G N30I 2.135(10)
Ru1G C14G 2.147(11)
Ru1G C11G 2.177(10)
C10G C11G 1.527(12)
C11G C12G 1.361(12)
C11G C16G 1.393(12)
C12G C13G 1.411(12)
C13G C14G 1.377(12)
C14G C15G 1.400(12)
C14G C17G 1.551(13)
C15G C16G 1.400(12)
C17G C19G 1.464(15)
C17G C18G 1.538(14)
Ru2G O44G 2.048(9)
Ru2G O64G 2.052(9)
Ru2G N30J 2.137(10)
Ru2G C21G 2.153(10)
Ru2G C24G 2.183(13)
C20G C21G 1.548(12)
C21G C22G 1.352(12)
C21G C26G 1.381(12)
C22G C23G 1.442(11)
C23G C24G 1.384(12)
C24G C25G 1.367(12)
C24G C27G 1.565(13)
C25G C26G 1.377(12)
C27G C29G 1.468(15)
C27G C28G 1.539(15)
O30G C31G 1.255(11)
C31G O32G 1.273(11)
C31G C33G 1.474(12)
C33G C37G 1.328(12)
C33G O34G 1.364(11)
O34G C35G 1.357(11)
C35G C36G 1.325(12)
C35G C42G 1.453(11)
C36G C37G 1.402(13)
C36G O40G 1.425(12)
C37G O38G 1.413(13)
O38G C39G 1.431(14)
O40G C41G 1.401(15)
C42G O44G 1.229(11)
C42G O43G 1.250(11)
O50G C51G 1.254(11)
C51G O52G 1.261(11)
C51G C53G 1.493(12)
C53G C57G 1.328(12)
C53G O54G 1.369(11)
O54G C55G 1.370(10)
C55G C56G 1.331(11)
C55G C62G 1.464(11)
C56G C57G 1.391(12)
C56G O60G 1.411(11)
C57G O58G 1.418(12)
O58G C59G 1.474(15)
O60G C61G 1.409(12)
C62G O64G 1.250(11)
C62G O63G 1.259(11)
Ru1H O30H 2.062(8)
Ru1H O50H 2.095(8)
Ru1H N40I 2.108(11)
Ru1H C11H 2.141(10)
Ru1H C14H 2.177(15)
C10H C11H 1.547(12)
C11H C12H 1.360(12)
C11H C16H 1.371(12)
C12H C13H 1.401(12)
C13H C14H 1.392(12)
C14H C15H 1.391(12)
C14H C17H 1.560(14)
C15H C16H 1.378(12)
C17H C19H 1.440(15)
C17H C18H 1.578(15)
Ru2H N40J 2.087(10)
Ru2H O64H 2.090(8)
Ru2H O44H 2.105(7)
Ru2H C24H 2.151(12)
Ru2H C21H 2.159(9)
C20H C21H 1.526(12)
C21H C22H 1.362(11)
C21H C26H 1.385(11)
C22H C23H 1.402(12)
C23H C24H 1.378(11)
C24H C25H 1.385(11)
C24H C27H 1.559(12)
C25H C26H 1.402(11)
C27H C29H 1.453(14)
C27H C28H 1.582(15)
O30H C31H 1.266(10)
C31H O32H 1.247(10)
C31H C33H 1.479(11)
C33H C37H 1.341(11)
C33H O34H 1.357(9)
O34H C35H 1.362(10)
C35H C36H 1.353(11)
C35H C42H 1.461(11)
C36H C37H 1.391(11)
C36H O40H 1.407(10)
C37H O38H 1.393(10)
O38H C39H 1.427(13)
O40H C41H 1.406(12)
C42H O44H 1.253(10)
C42H O43H 1.263(10)
O50H C51H 1.271(10)
C51H O52H 1.266(11)
C51H C53H 1.481(11)
C53H C57H 1.343(11)
C53H O54H 1.347(10)
O54H C55H 1.372(10)
C55H C56H 1.327(10)
C55H C62H 1.462(11)
C56H C57H 1.395(11)
C56H O60H 1.421(10)
C57H O58H 1.399(11)
O58H C59H 1.471(13)
O60H C61H 1.383(11)
C62H O64H 1.246(9)
C62H O63H 1.258(9)
C10I N15I 1.336(14)
C10I N11I 1.339(14)
C10I C23I 1.409(17)
N11I C12I 1.317(15)
C12I N13I 1.350(16)
C12I C33I 1.507(17)
N13I C14I 1.343(15)
C14I N15I 1.291(15)
C14I C43I 1.443(17)
N20I C25I 1.330(16)
N20I C21I 1.352(15)
C21I C22I 1.410(17)
C22I C23I 1.401(16)
C23I C24I 1.395(18)
C24I C25I 1.351(19)
N30I C35I 1.318(16)
N30I C31I 1.383(15)
C31I C32I 1.395(16)
C32I C33I 1.402(17)
C33I C34I 1.386(17)
C34I C35I 1.414(17)
N40I C41I 1.336(15)
N40I C45I 1.356(15)
C41I C42I 1.382(16)
C42I C43I 1.396(15)
C43I C44I 1.427(17)
C44I C45I 1.375(18)
C10J N15J 1.293(14)
C10J C23J 1.386(16)
C10J N11J 1.398(14)
N11J C12J 1.328(15)
C12J N13J 1.313(14)
C12J C33J 1.556(17)
N13J C14J 1.397(14)
C14J N15J 1.333(15)
C14J C43J 1.437(17)
N20J C25J 1.301(16)
N20J C21J 1.399(16)
C21J C22J 1.385(18)
C22J C23J 1.405(18)
C23J C24J 1.425(17)
C24J C25J 1.357(18)
N30J C35J 1.298(15)
N30J C31J 1.334(16)
C31J C32J 1.422(18)
C32J C33J 1.354(17)
C33J C34J 1.382(17)
C34J C35J 1.390(16)
N40J C41J 1.307(14)
N40J C45J 1.372(14)
C41J C42J 1.366(17)
C42J C43J 1.444(17)
C43J C44J 1.348(17)
C44J C45J 1.388(17)
C1K C7K 1.4003(18)
C1K C6K 1.4097(18)
C1K C2K 1.4143(18)
C2K C3K 1.4055(18)
C2K C10K 1.4074(18)
C3K C13K 1.3969(18)
C3K C4K 1.4190(18)
C4K C5K 1.3915(18)
C4K C16K 1.3960(18)
C5K C19K 1.4073(18)
C5K C6K 1.4137(18)
C6K C22K 1.4046(18)
C7K C24K 1.4003(18)
C7K C8K 1.4082(18)
C8K C9K 1.3565(18)
C9K C10K 1.3920(18)
C10K C11K 1.3994(18)
C11K C12K 1.3517(17)
C12K C13K 1.4136(18)
C13K C14K 1.4027(18)
C14K C15K 1.3433(17)
C15K C16K 1.3909(18)
C16K C17K 1.4107(18)
C17K C18K 1.3342(17)
C18K C19K 1.4062(18)
C19K C20K 1.4051(18)
C20K C21K 1.3507(17)
C21K C22K 1.4057(18)
C22K C23K 1.4088(18)
C23K C24K 1.3544(17)
C1L C7L 1.406(2)
C1L C6L 1.416(2)
C1L C2L 1.421(2)
C2L C3L 1.412(2)
C2L C10L 1.413(2)
C3L C13L 1.403(2)
C3L C4L 1.425(2)
C4L C5L 1.398(2)
C4L C16L 1.402(2)
C5L C19L 1.414(2)
C5L C6L 1.420(2)
C6L C22L 1.411(2)
C7L C24L 1.406(2)
C7L C8L 1.414(2)
C8L C9L 1.362(2)
C9L C10L 1.398(2)
C10L C11L 1.405(2)
C11L C12L 1.358(2)
C12L C13L 1.420(2)
C13L C14L 1.409(2)
C14L C15L 1.3492(19)
C15L C16L 1.397(2)
C16L C17L 1.417(2)
C17L C18L 1.340(2)
C18L C19L 1.412(2)
C19L C20L 1.411(2)
C20L C21L 1.357(2)
C21L C22L 1.412(2)
C22L C23L 1.415(2)
C23L C24L 1.360(2)
C1O Cl3O 1.712(12)
C1O Cl2O 1.737(12)
C1O Cl1O 1.771(11)
C1S Cl1S 1.729(14)
C1S Cl3S 1.750(16)
C1S Cl2S 1.782(15)
C1M Cl3M 1.717(14)
C1M Cl2M 1.756(14)
C1M Cl1M 1.760(14)
C1N Cl3N 1.718(13)
C1N Cl2N 1.752(13)
C1N Cl1N 1.755(13)
C1P Cl3P 1.741(13)
C1P Cl2P 1.765(14)
C1P Cl1P 1.783(14)
C1Q Cl3Q 1.709(15)
C1Q Cl2Q 1.749(15)
C1Q Cl1Q 1.778(15)
C1R Cl3R 1.704(14)
C1R Cl1R 1.724(14)
C1R Cl2R 1.737(13)
C1T Cl3T 1.727(13)
C1T Cl2T 1.745(13)
C1T Cl1T 1.768(13)
C1U Cl2U 1.69(2)
C1U Cl3U 1.79(2)
C1U Cl1U 1.84(2)
C1V Cl3V 1.50(2)
C1V Cl2V 1.69(2)
C1V Cl1V 1.91(2)
C1W Cl3W 1.704(18)
C1W Cl2W 1.752(19)
C1W Cl1W 1.777(19)
C1X Cl3X 1.715(13)
C1X Cl1X 1.747(14)
C1X Cl2X 1.772(14)
C1Z Cl3Z 1.72(3)
C1Z Cl2Z 1.80(3)
C1Z Cl1Z 1.85(3)
C1D Cl2D 1.702(18)
C1D Cl1D 1.755(18)
C1D Cl3D 1.768(19)
C1A Cl3A 1.748(15)
C1A Cl2A 1.775(15)
C1A Cl1A 1.781(15)
C1E Cl3E 1.712(16)
C1E Cl1E 1.724(15)
C1E Cl2E 1.754(16)
C1F Cl3F 1.742(15)
C1F Cl2F 1.756(14)
C1F Cl1F 1.771(15)
C1G Cl1G 1.76(2)
C1G Cl3G 1.78(2)
C1G Cl2G 1.79(2)

loop_
_platon_squeeze_void_nr
_platon_squeeze_void_average_x
_platon_squeeze_void_average_y
_platon_squeeze_void_average_z
_platon_squeeze_void_volume
_platon_squeeze_void_count_electrons
1 0.000 1.000 0.500 576.9 15.5
2 0.500 0.000 0.000 1327.3 63.0
3 0.200 0.130 0.904 7.5 0.6
4 0.311 0.313 0.357 38.7 -2.3
5 0.503 0.386 0.168 20.4 0.4
6 0.497 0.614 0.832 20.4 0.4
7 0.689 0.687 0.643 38.6 -1.4
8 0.800 0.870 0.096 8.0 0.2
